data_7035522
loop_
_publ_author_name
'Sequeira, Gail M.'
'Tan, Wayne Y.'
'Moore, Evan G.'

_publ_section_title
;
 Structural features and near infra-red (NIR) luminescence of isomeric
 Yb(iii) bipyridyl-N,N'-dioxide coordination polymers.
;
_journal_issue 29
_journal_name_full 'Dalton transactions (Cambridge, England : 2003)'
_journal_page_first 13378
_journal_page_last 13383
_journal_paper_doi 10.1039/c5dt01875g
_journal_volume 44
_journal_year 2015
_chemical_formula_moiety
;
Yb, 3(C O3 F3 S), 4(C10 H8 N2 O2), 2(C H Cl3), 2(C H4 O)
;
_chemical_formula_sum 'C47 H42 Cl6 F9 N8 O19 S3 Yb'
_chemical_formula_weight 1675.80
_space_group_crystal_system triclinic
_space_group_IT_number 2
_space_group_name_Hall '-P 1'
_space_group_name_H-M_alt 'P -1'
_symmetry_space_group_name_Hall '-P 1'
_symmetry_space_group_name_H-M 'P -1'
_atom_sites_solution_hydrogens geom
_audit_creation_method SHELXL-2014/6
_audit_update_record
;
2015-05-15 deposited with the CCDC.
2015-06-24 downloaded from the CCDC.
;
_cell_angle_alpha 83.566(3)
_cell_angle_beta 62.292(4)
_cell_angle_gamma 61.717(4)
_cell_formula_units_Z 6
_cell_length_a 24.260(11)
_cell_length_b 24.415(8)
_cell_length_c 24.531(8)
_cell_measurement_reflns_used 18053
_cell_measurement_temperature 190(2)
_cell_measurement_theta_max 62.2160
_cell_measurement_theta_min 3.6330
_cell_volume 11218(7)
_computing_cell_refinement
;
CrysAlisPro, Agilent Technologies,
Version 1.171.36.28 (release 01-02-2013 CrysAlis171 .NET)
(compiled Feb  1 2013,16:14:44)
;
_computing_data_collection
;
CrysAlisPro, Agilent Technologies,
Version 1.171.36.28 (release 01-02-2013 CrysAlis171 .NET)
(compiled Feb  1 2013,16:14:44)
;
_computing_data_reduction
;
CrysAlisPro, Agilent Technologies,
Version 1.171.36.28 (release 01-02-2013 CrysAlis171 .NET)
(compiled Feb  1 2013,16:14:44)
;
_computing_molecular_graphics 'ORTEP-3 (Farrugia, 1997), WINGX-32 (Farrugia, 1999)'
_computing_publication_material 'enCIFer 1.0 (CCDC, 2003)'
_computing_structure_refinement 'SHELXL-2014/6 (Sheldrick, 2014)'
_computing_structure_solution 'SIR-97 (Altomare et. al., 1999)'
_diffrn_ambient_temperature 190(2)
_diffrn_detector_area_resol_mean 16.0696
_diffrn_measured_fraction_theta_full 0.749
_diffrn_measured_fraction_theta_max 0.854
_diffrn_measurement_device_type 'Xcalibur, Sapphire3, Gemini ultra'
_diffrn_measurement_method ' /w scans'
_diffrn_radiation_monochromator mirror
_diffrn_radiation_source 'Enhance Ultra (Cu) X-ray Source'
_diffrn_radiation_type CuK\a
_diffrn_radiation_wavelength 1.5418
_diffrn_reflns_av_R_equivalents 0.0439
_diffrn_reflns_av_unetI/netI 0.0854
_diffrn_reflns_laue_measured_fraction_full 0.749
_diffrn_reflns_laue_measured_fraction_max 0.854
_diffrn_reflns_limit_h_max 26
_diffrn_reflns_limit_h_min -21
_diffrn_reflns_limit_k_max 28
_diffrn_reflns_limit_k_min -27
_diffrn_reflns_limit_l_max 26
_diffrn_reflns_limit_l_min -27
_diffrn_reflns_number 49687
_diffrn_reflns_point_group_measured_fraction_full 0.749
_diffrn_reflns_point_group_measured_fraction_max 0.854
_diffrn_reflns_theta_full 67.680
_diffrn_reflns_theta_max 62.347
_diffrn_reflns_theta_min 3.117
_exptl_absorpt_coefficient_mu 5.843
_exptl_absorpt_correction_T_max 1.00000
_exptl_absorpt_correction_T_min 0.51694
_exptl_absorpt_correction_type multi-scan
_exptl_absorpt_process_details
;
Empirical absorption correction using spherical harmonics,
 implemented in SCALE3 ABSPACK scaling algorithm.
;
_exptl_crystal_colour colourless
_exptl_crystal_density_diffrn 1.488
_exptl_crystal_description block
_exptl_crystal_F_000 4998
_exptl_crystal_preparation Luminescent
_exptl_crystal_size_max 0.3
_exptl_crystal_size_mid 0.3
_exptl_crystal_size_min 0.3
_platon_squeeze_details
;
residual electron density included as combination of missing anions and solvent
;
_refine_diff_density_max 2.653
_refine_diff_density_min -1.825
_refine_diff_density_rms 0.131
_refine_ls_extinction_method none
_refine_ls_goodness_of_fit_ref 1.037
_refine_ls_hydrogen_treatment constr
_refine_ls_matrix_type full
_refine_ls_number_parameters 1635
_refine_ls_number_reflns 30412
_refine_ls_number_restraints 87
_refine_ls_restrained_S_all 1.037
_refine_ls_R_factor_all 0.0790
_refine_ls_R_factor_gt 0.0679
_refine_ls_shift/su_max 0.002
_refine_ls_shift/su_mean 0.000
_refine_ls_structure_factor_coef Fsqd
_refine_ls_weighting_details 'w=1/[\s^2^(Fo^2^)+(0.1141P)^2^+22.2235P] where P=(Fo^2^+2Fc^2^)/3'
_refine_ls_weighting_scheme calc
_refine_ls_wR_factor_gt 0.1854
_refine_ls_wR_factor_ref 0.1996
_reflns_Friedel_coverage 0.000
_reflns_number_gt 24965
_reflns_number_total 30412
_reflns_threshold_expression 'I > 2\s(I)'
_cod_data_source_file c5dt01875g2.cif
_cod_data_source_block squeezed
_cod_depositor_comments 'Adding full bibliography for 7035522--7035525.cif.'
_cod_database_code 7035522
_shelx_space_group_comment
;
The symmetry employed for this shelxl refinement is uniquely defined
by the following loop, which should always be used as a source of
symmetry information in preference to the above space-group names.
They are only intended as comments.
;
_platon_squeeze_void_probe_radius 1.20
_shelxl_version_number 2014/6

loop_
_space_group_symop_operation_xyz
'x, y, z'
'-x, -y, -z'

loop_
_atom_site_label
_atom_site_type_symbol
_atom_site_fract_x
_atom_site_fract_y
_atom_site_fract_z
_atom_site_U_iso_or_equiv
_atom_site_adp_type
_atom_site_occupancy
_atom_site_site_symmetry_order
_atom_site_calc_flag
_atom_site_refinement_flags_posn
_atom_site_refinement_flags_adp
_atom_site_refinement_flags_occupancy
_atom_site_disorder_assembly
_atom_site_disorder_group
Yb1 Yb 0.15864(2) 0.27999(2) 0.13753(2) 0.02011(11) Uani 1 1 d . . . . .
Yb2 Yb -0.25688(2) 0.28067(2) 0.73040(2) 0.01967(11) Uani 1 1 d . . . . .
O16 O -0.2451(3) 0.2872(2) 0.6301(2) 0.0289(11) Uani 1 1 d . . . . .
O6 O 0.5525(2) 0.2229(2) 0.2799(2) 0.0283(10) Uani 1 1 d . U . . .
O1 O 0.0636(3) 0.2761(2) 0.2247(2) 0.0300(11) Uani 1 1 d . . . . .
O11 O 0.2193(3) 0.2629(2) 0.0251(2) 0.0319(11) Uani 1 1 d . . . . .
N1 N 0.0429(3) 0.2784(3) 0.2855(3) 0.0318(14) Uani 1 1 d . . . . .
N6 N 0.5068(3) 0.2161(3) 0.2696(3) 0.0258(12) Uani 1 1 d . . . . .
N16 N -0.2666(3) 0.2635(3) 0.6027(2) 0.0258(12) Uani 1 1 d . . . . .
N11 N 0.2350(3) 0.2153(3) -0.0101(2) 0.0267(13) Uani 1 1 d . . . . .
C1 C 0.0756(4) 0.2274(4) 0.3089(3) 0.0326(16) Uani 1 1 d . . . . .
H1 H 0.1177 0.1917 0.2816 0.039 Uiso 1 1 calc R U . . .
C2 C 0.0478(4) 0.2273(4) 0.3718(3) 0.0352(17) Uani 1 1 d . . . . .
H2 H 0.0704 0.1910 0.3878 0.042 Uiso 1 1 calc R U . . .
C80 C -0.2216(4) 0.2066(4) 0.5685(4) 0.0412(19) Uani 1 1 d . . . . .
H80 H -0.1761 0.1833 0.5665 0.049 Uiso 1 1 calc R U . . .
C51 C 0.1869(4) 0.2194(4) -0.0253(3) 0.0335(17) Uani 1 1 d . . . . .
H51 H 0.1431 0.2571 -0.0127 0.040 Uiso 1 1 calc R U . . .
C54 C 0.3141(4) 0.1122(4) -0.0646(4) 0.0366(18) Uani 1 1 d . . . . .
H54 H 0.3593 0.0759 -0.0787 0.044 Uiso 1 1 calc R U . . .
C52 C 0.2010(5) 0.1692(4) -0.0588(4) 0.0387(18) Uani 1 1 d . . . . .
H52 H 0.1663 0.1724 -0.0688 0.046 Uiso 1 1 calc R U . . .
C53 C 0.2637(4) 0.1146(4) -0.0786(3) 0.0316(17) Uani 1 1 d . . . . .
C76 C -0.3319(4) 0.2955(4) 0.6090(4) 0.0389(19) Uani 1 1 d . . . . .
H76 H -0.3642 0.3352 0.6344 0.047 Uiso 1 1 calc R U . . .
O5 O 0.2135(3) 0.2043(2) 0.1912(2) 0.0295(11) Uani 1 1 d . . . . .
N5 N 0.2602(3) 0.2035(3) 0.2063(3) 0.0292(13) Uani 1 1 d . . . . .
C21 C 0.2363(4) 0.2375(4) 0.2602(3) 0.0340(17) Uani 1 1 d . . . . .
H21 H 0.1868 0.2608 0.2875 0.041 Uiso 1 1 calc R U . . .
C24 C 0.3779(4) 0.1667(4) 0.1832(4) 0.0373(18) Uani 1 1 d . . . . .
H24 H 0.4271 0.1411 0.1563 0.045 Uiso 1 1 calc R U . . .
C23 C 0.3566(4) 0.2032(4) 0.2364(3) 0.0294(15) Uani 1 1 d . . . . .
C26 C 0.4089(4) 0.2068(4) 0.2493(3) 0.0339(17) Uani 1 1 d . . . . .
C28 C 0.5240(4) 0.1971(4) 0.2122(4) 0.0360(17) Uani 1 1 d . . . . .
H28 H 0.5694 0.1880 0.1787 0.043 Uiso 1 1 calc R U . . .
C25 C 0.3295(4) 0.1673(4) 0.1692(3) 0.0332(17) Uani 1 1 d . . . . .
H25 H 0.3450 0.1420 0.1330 0.040 Uiso 1 1 calc R U . . .
C27 C 0.4760(4) 0.1908(4) 0.2017(4) 0.0377(18) Uani 1 1 d . . . . .
H27 H 0.4894 0.1754 0.1612 0.045 Uiso 1 1 calc R U . . .
C29 C 0.4428(4) 0.2301(4) 0.3168(4) 0.0368(18) Uani 1 1 d . . . . .
H29 H 0.4310 0.2440 0.3573 0.044 Uiso 1 1 calc R U . . .
C30 C 0.3943(4) 0.2247(4) 0.3074(4) 0.0400(19) Uani 1 1 d . . . . .
H30 H 0.3496 0.2336 0.3419 0.048 Uiso 1 1 calc R U . . .
C22 C 0.2838(4) 0.2377(4) 0.2744(3) 0.0330(17) Uani 1 1 d . . . . .
H22 H 0.2669 0.2623 0.3116 0.040 Uiso 1 1 calc R U . . .
O4 O -0.2430(3) 0.1218(2) 0.2870(2) 0.0295(10) Uani 1 1 d . . . . .
O12 O 0.3284(3) -0.1080(2) -0.1923(2) 0.0291(10) Uani 1 1 d . . . . .
O8 O 0.2312(3) 0.6867(2) 0.2008(2) 0.0296(11) Uani 1 1 d . . . . .
O15 O 0.1310(3) 0.3805(2) 0.1106(2) 0.0278(10) Uani 1 1 d . . . . .
O9 O 0.2674(3) 0.2763(3) 0.1055(2) 0.0360(12) Uani 1 1 d . . . . .
O2 O -0.1396(3) 0.2641(2) 0.6659(2) 0.0319(11) Uani 1 1 d . . . . .
O3 O 0.0648(3) 0.3090(2) 0.1138(2) 0.0330(11) Uani 1 1 d . . . . .
O7 O 0.1331(3) 0.3427(2) 0.2216(2) 0.0362(12) Uani 1 1 d . . . . .
O13 O 0.1773(3) 0.1826(2) 0.1072(2) 0.0311(11) Uani 1 1 d . . . . .
N3 N 0.0203(3) 0.2863(3) 0.1357(3) 0.0326(14) Uani 1 1 d . . . . .
N2 N -0.1100(3) 0.2691(3) 0.6057(2) 0.0266(12) Uani 1 1 d . . . . .
N4 N -0.2046(3) 0.1510(3) 0.2624(3) 0.0293(13) Uani 1 1 d . . . . .
N12 N 0.3120(3) -0.0537(3) -0.1677(3) 0.0295(13) Uani 1 1 d . . . . .
N13 N 0.1913(3) 0.1311(3) 0.1343(3) 0.0271(13) Uani 1 1 d . . . . .
N7 N 0.1453(3) 0.3906(3) 0.2179(3) 0.0301(13) Uani 1 1 d . . . . .
N15 N 0.0945(3) 0.4126(3) 0.0801(3) 0.0306(13) Uani 1 1 d . . . . .
N8 N 0.2154(3) 0.6410(3) 0.2050(3) 0.0289(13) Uani 1 1 d . . . . .
C68 C 0.3121(4) -0.1468(4) 0.2074(3) 0.0333(16) Uani 1 1 d . . . . .
H68 H 0.3537 -0.1844 0.1830 0.040 Uiso 1 1 calc R U . . .
N9 N 0.3120(3) 0.2857(3) 0.0525(3) 0.0313(14) Uani 1 1 d . . . . .
C81 C -0.3242(4) 0.1893(4) 0.5023(3) 0.0334(17) Uani 1 1 d . . . . .
C78 C -0.3054(4) 0.2137(4) 0.5397(3) 0.0320(16) Uani 1 1 d . . . . .
C6 C -0.0455(4) 0.2762(4) 0.4796(3) 0.0357(17) Uani 1 1 d . . . . .
C35 C 0.0923(4) 0.4494(4) 0.2325(4) 0.0384(18) Uani 1 1 d . . . . .
H35 H 0.0459 0.4563 0.2446 0.046 Uiso 1 1 calc R U . . .
C7 C -0.0392(4) 0.2199(4) 0.5019(3) 0.0371(18) Uani 1 1 d . . . . .
H7 H -0.0123 0.1826 0.4732 0.044 Uiso 1 1 calc R U . . .
C39 C 0.1498(4) 0.6489(4) 0.2431(3) 0.0370(18) Uani 1 1 d . . . . .
H39 H 0.1136 0.6883 0.2680 0.044 Uiso 1 1 calc R U . . .
C9 C -0.1167(5) 0.3248(4) 0.5868(3) 0.0405(19) Uani 1 1 d . . . . .
H9 H -0.1429 0.3611 0.6167 0.049 Uiso 1 1 calc R U . . .
C33 C 0.1708(4) 0.4909(4) 0.2131(4) 0.0353(17) Uani 1 1 d . . . . .
C70 C 0.1926(5) -0.0390(3) 0.2778(4) 0.0380(18) Uani 1 1 d . . . . .
H70 H 0.1510 -0.0018 0.3030 0.046 Uiso 1 1 calc R U . . .
C69 C 0.2078(4) -0.0947(4) 0.3010(3) 0.0346(17) Uani 1 1 d . . . . .
H69 H 0.1765 -0.0960 0.3423 0.041 Uiso 1 1 calc R U . . .
C77 C -0.3527(5) 0.2707(4) 0.5780(4) 0.0413(19) Uani 1 1 d . . . . .
H77 H -0.3997 0.2931 0.5833 0.050 Uiso 1 1 calc R U . . .
C32 C 0.2248(4) 0.4290(4) 0.1991(4) 0.0376(18) Uani 1 1 d . . . . .
H32 H 0.2715 0.4208 0.1874 0.045 Uiso 1 1 calc R U . . .
C36 C 0.1864(4) 0.5428(3) 0.2102(4) 0.0366(18) Uani 1 1 d . . . . .
C40 C 0.1346(5) 0.6014(4) 0.2465(4) 0.0401(18) Uani 1 1 d . . . . .
H40 H 0.0879 0.6081 0.2740 0.048 Uiso 1 1 calc R U . . .
C31 C 0.2116(5) 0.3797(4) 0.2021(4) 0.0420(19) Uani 1 1 d . . . . .
H31 H 0.2490 0.3378 0.1930 0.050 Uiso 1 1 calc R U . . .
C8 C -0.0707(4) 0.2164(4) 0.5640(3) 0.0376(18) Uani 1 1 d . . . . .
H8 H -0.0652 0.1771 0.5780 0.045 Uiso 1 1 calc R U . . .
C67 C 0.2985(4) -0.0924(4) 0.1834(3) 0.0375(18) Uani 1 1 d . . . . .
H67 H 0.3312 -0.0923 0.1424 0.045 Uiso 1 1 calc R U . . .
O20 O -0.1790(3) 0.1837(2) 0.7461(2) 0.0290(10) Uani 1 1 d . . . . .
O22 O -0.3301(3) 0.2711(2) 0.8318(2) 0.0283(10) Uani 1 1 d . U . . .
O18 O -0.2755(3) 0.3827(2) 0.7136(2) 0.0314(11) Uani 1 1 d . . . . .
N20 N -0.1142(3) 0.1604(3) 0.7399(3) 0.0252(12) Uani 1 1 d . . . . .
N22 N -0.3217(3) 0.2623(3) 0.8825(2) 0.0260(11) Uani 1 1 d . U . . .
N18 N -0.3251(3) 0.4298(3) 0.7014(3) 0.0336(14) Uani 1 1 d . . . . .
C62 C 0.1531(4) 0.0706(3) 0.2101(3) 0.0327(16) Uani 1 1 d . . . . .
H62 H 0.1154 0.0667 0.2444 0.039 Uiso 1 1 calc R U . . .
C61 C 0.1379(4) 0.1248(3) 0.1820(3) 0.0314(16) Uani 1 1 d . . . . .
H61 H 0.0902 0.1571 0.1964 0.038 Uiso 1 1 calc R U . . .
C111 C -0.3063(4) 0.2337(3) 1.0500(3) 0.0289(14) Uani 1 1 d . U . . .
C87 C -0.4352(5) 0.5214(4) 0.7390(4) 0.0410(19) Uani 1 1 d . . . . .
H87 H -0.4782 0.5497 0.7732 0.049 Uiso 1 1 calc R U . . .
C64 C 0.2751(4) 0.0318(4) 0.1396(3) 0.0357(17) Uani 1 1 d . . . . .
H64 H 0.3233 0.0003 0.1244 0.043 Uiso 1 1 calc R U . . .
C57 C 0.2314(4) 0.0356(4) -0.0907(4) 0.0383(18) Uani 1 1 d . . . . .
H57 H 0.1858 0.0595 -0.0565 0.046 Uiso 1 1 calc R U . . .
C101 C 0.0888(4) 0.0715(3) 0.7298(3) 0.0306(16) Uani 1 1 d . . . . .
C20 C -0.1834(4) 0.2346(4) 0.2688(4) 0.0374(18) Uani 1 1 d . . . . .
H20 H -0.1975 0.2725 0.2906 0.045 Uiso 1 1 calc R U . . .
C12 C -0.0081(4) 0.2073(4) 0.1330(4) 0.042(2) Uani 1 1 d . . . . .
H12 H 0.0055 0.1684 0.1133 0.050 Uiso 1 1 calc R U . . .
C98 C 0.0196(4) 0.1045(4) 0.7308(3) 0.0335(16) Uani 1 1 d . . . . .
C56 C 0.2792(4) 0.0563(4) -0.1113(3) 0.0329(17) Uani 1 1 d . . . . .
C13 C -0.0732(4) 0.2380(4) 0.1848(4) 0.0329(16) Uani 1 1 d . . . . .
C108 C -0.3096(4) 0.2440(3) 0.9899(3) 0.0300(14) Uani 1 1 d . U . . .
C86 C -0.3859(4) 0.4707(4) 0.7494(3) 0.0361(17) Uani 1 1 d . . . . .
H86 H -0.3943 0.4640 0.7908 0.043 Uiso 1 1 calc R U . . .
C16 C -0.1211(4) 0.2090(4) 0.2124(3) 0.0314(16) Uani 1 1 d . . . . .
C37 C 0.2524(4) 0.5370(4) 0.1711(4) 0.0411(19) Uani 1 1 d . . . . .
H37 H 0.2890 0.4985 0.1448 0.049 Uiso 1 1 calc R U . . .
C97 C 0.0089(4) 0.0859(4) 0.6875(4) 0.0408(19) Uani 1 1 d . . . . .
H97 H 0.0476 0.0541 0.6537 0.049 Uiso 1 1 calc R U . . .
C60 C 0.3445(4) 0.0223(4) -0.1624(4) 0.0394(18) Uani 1 1 d . . . . .
H60 H 0.3787 0.0365 -0.1780 0.047 Uiso 1 1 calc R U . . .
C91 C -0.4743(4) 0.5909(3) 0.6673(3) 0.0333(16) Uani 1 1 d . . . . .
C46 C 0.4620(4) 0.3162(4) -0.1098(3) 0.0372(17) Uani 1 1 d . . . . .
C17 C -0.1029(4) 0.1536(4) 0.1826(4) 0.043(2) Uani 1 1 d . . . . .
H17 H -0.0605 0.1347 0.1443 0.052 Uiso 1 1 calc R U . . .
C50 C 0.4736(4) 0.3662(4) -0.1050(3) 0.044(2) Uani 1 1 d . . . . .
H50 H 0.4439 0.3953 -0.0679 0.053 Uiso 1 1 calc R U . . .
C3 C -0.0125(4) 0.2791(4) 0.4124(3) 0.0352(17) Uani 1 1 d . . . . .
C14 C -0.0916(5) 0.2954(4) 0.2120(4) 0.047(2) Uani 1 1 d . . . . .
H14 H -0.1364 0.3182 0.2474 0.057 Uiso 1 1 calc R U . . .
C11 C 0.0374(5) 0.2321(4) 0.1095(4) 0.0416(19) Uani 1 1 d . . . . .
H11 H 0.0819 0.2101 0.0736 0.050 Uiso 1 1 calc R U . . .
C89 C -0.3614(5) 0.4876(4) 0.6309(4) 0.0418(19) Uani 1 1 d . . . . .
H89 H -0.3526 0.4922 0.5891 0.050 Uiso 1 1 calc R U . . .
C18 C -0.1457(5) 0.1254(4) 0.2080(4) 0.045(2) Uani 1 1 d . . . . .
H18 H -0.1331 0.0879 0.1866 0.054 Uiso 1 1 calc R U . . .
C79 C -0.2396(5) 0.1816(4) 0.5369(4) 0.046(2) Uani 1 1 d . . . . .
H79 H -0.2064 0.1415 0.5125 0.055 Uiso 1 1 calc R U . . .
C99 C -0.0384(4) 0.1535(3) 0.7782(4) 0.0375(18) Uani 1 1 d . . . . .
H99 H -0.0322 0.1673 0.8087 0.045 Uiso 1 1 calc R U . . .
C42 C 0.4226(4) 0.2456(4) -0.0379(4) 0.0434(19) Uani 1 1 d . . . . .
H42 H 0.4661 0.2104 -0.0643 0.052 Uiso 1 1 calc R U . . .
C10 C -0.0858(5) 0.3295(4) 0.5245(3) 0.043(2) Uani 1 1 d . . . . .
H10 H -0.0918 0.3692 0.5116 0.052 Uiso 1 1 calc R U . . .
C65 C 0.2582(5) 0.0858(4) 0.1132(4) 0.0378(18) Uani 1 1 d . . . . .
H65 H 0.2950 0.0912 0.0792 0.045 Uiso 1 1 calc R U . . .
C4 C -0.0398(5) 0.3322(4) 0.3858(4) 0.053(2) Uani 1 1 d . . . . .
H4 H -0.0784 0.3701 0.4122 0.064 Uiso 1 1 calc R U . . .
C90 C -0.3133(5) 0.4375(4) 0.6428(4) 0.0399(19) Uani 1 1 d . . . . .
H90 H -0.2708 0.4076 0.6093 0.048 Uiso 1 1 calc R U . . .
C41 C 0.3759(4) 0.2361(4) 0.0150(4) 0.0402(18) Uani 1 1 d . . . . .
H41 H 0.3878 0.1949 0.0260 0.048 Uiso 1 1 calc R U . . .
C19 C -0.2245(4) 0.2055(4) 0.2928(4) 0.0359(17) Uani 1 1 d . . . . .
H19 H -0.2672 0.2237 0.3310 0.043 Uiso 1 1 calc R U . . .
C59 C 0.3597(4) -0.0326(4) -0.1908(3) 0.0373(18) Uani 1 1 d . . . . .
H59 H 0.4040 -0.0554 -0.2268 0.045 Uiso 1 1 calc R U . . .
C105 C 0.0930(4) 0.0552(4) 0.7849(4) 0.0375(18) Uani 1 1 d . . . . .
H105 H 0.0508 0.0680 0.8235 0.045 Uiso 1 1 calc R U . . .
C5 C -0.0130(5) 0.3313(4) 0.3237(4) 0.047(2) Uani 1 1 d . . . . .
H5 H -0.0336 0.3679 0.3069 0.056 Uiso 1 1 calc R U . . .
C58 C 0.2476(4) -0.0204(4) -0.1187(3) 0.0348(17) Uani 1 1 d . . . . .
H58 H 0.2137 -0.0349 -0.1034 0.042 Uiso 1 1 calc R U . . .
C88 C -0.4234(4) 0.5322(3) 0.6786(4) 0.0369(17) Uani 1 1 d . . . . .
C34 C 0.1029(5) 0.4999(4) 0.2306(4) 0.045(2) Uani 1 1 d . . . . .
H34 H 0.0642 0.5412 0.2410 0.054 Uiso 1 1 calc R U . . .
C38 C 0.2666(4) 0.5853(4) 0.1691(4) 0.0420(19) Uani 1 1 d . . . . .
H38 H 0.3129 0.5795 0.1421 0.050 Uiso 1 1 calc R U . . .
C15 C -0.0439(5) 0.3190(4) 0.1870(4) 0.045(2) Uani 1 1 d . . . . .
H15 H -0.0560 0.3578 0.2055 0.054 Uiso 1 1 calc R U . . .
C45 C 0.2942(4) 0.3458(4) 0.0380(4) 0.0410(18) Uani 1 1 d . . . . .
H45 H 0.2497 0.3802 0.0645 0.049 Uiso 1 1 calc R U . . .
C43 C 0.4089(4) 0.3046(4) -0.0546(4) 0.0408(19) Uani 1 1 d . . . . .
C55 C 0.2969(5) 0.1646(4) -0.0292(4) 0.046(2) Uani 1 1 d . . . . .
H55 H 0.3307 0.1633 -0.0190 0.055 Uiso 1 1 calc R U . . .
C44 C 0.3414(4) 0.3552(4) -0.0148(4) 0.044(2) Uani 1 1 d . . . . .
H44 H 0.3291 0.3965 -0.0254 0.053 Uiso 1 1 calc R U . . .
C73 C 0.0205(4) 0.4814(4) 0.0163(3) 0.0360(17) Uani 1 1 d . . . . .
C63 C 0.2209(4) 0.0229(3) 0.1895(3) 0.0301(16) Uani 1 1 d . . . . .
C66 C 0.2378(4) -0.0362(3) 0.2172(3) 0.0292(15) Uani 1 1 d . . . . .
C110 C -0.3607(4) 0.3102(4) 0.9285(3) 0.0380(17) Uani 1 1 d . U . . .
H110 H -0.3917 0.3503 0.9234 0.046 Uiso 1 1 calc R U . . .
C107 C -0.2699(4) 0.1962(4) 0.9411(3) 0.0329(15) Uani 1 1 d . U . . .
H107 H -0.2375 0.1559 0.9445 0.039 Uiso 1 1 calc R U . . .
C106 C -0.2762(4) 0.2062(4) 0.8883(3) 0.0325(15) Uani 1 1 d . U . . .
H106 H -0.2480 0.1727 0.8550 0.039 Uiso 1 1 calc R U . . .
C109 C -0.3563(5) 0.3020(4) 0.9824(4) 0.0416(18) Uani 1 1 d . U . . .
H109 H -0.3853 0.3361 1.0151 0.050 Uiso 1 1 calc R U . . .
C100 C -0.1047(4) 0.1822(3) 0.7813(4) 0.0328(16) Uani 1 1 d . . . . .
H100 H -0.1432 0.2170 0.8122 0.039 Uiso 1 1 calc R U . . .
C47 C 0.5035(4) 0.2778(4) -0.1665(4) 0.0409(19) Uani 1 1 d . . . . .
H47 H 0.4956 0.2447 -0.1720 0.049 Uiso 1 1 calc R U . . .
C96 C -0.0601(4) 0.1145(4) 0.6933(4) 0.0367(17) Uani 1 1 d . . . . .
H96 H -0.0680 0.1010 0.6640 0.044 Uiso 1 1 calc R U . . .
C72 C -0.0109(5) 0.4883(5) 0.0809(4) 0.063(3) Uani 1 1 d . . . . .
H72 H -0.0599 0.5173 0.1044 0.075 Uiso 1 1 calc R U . . .
C74 C 0.0898(5) 0.4370(4) -0.0142(4) 0.053(2) Uani 1 1 d . . . . .
H74 H 0.1134 0.4294 -0.0584 0.064 Uiso 1 1 calc R U . . .
C75 C 0.1269(5) 0.4024(4) 0.0180(4) 0.050(2) Uani 1 1 d . . . . .
H75 H 0.1753 0.3714 -0.0042 0.060 Uiso 1 1 calc R U . . .
C71 C 0.0271(5) 0.4545(6) 0.1110(4) 0.067(3) Uani 1 1 d . . . . .
H71 H 0.0046 0.4613 0.1552 0.081 Uiso 1 1 calc R U . . .
O14 O 0.2795(3) -0.2023(2) 0.2891(2) 0.0276(10) Uani 1 1 d . . . . .
N10 N 0.5681(3) 0.3336(3) -0.2071(3) 0.0290(13) Uani 1 1 d . . . . .
N17 N -0.3537(3) 0.1422(3) 0.4274(3) 0.0290(13) Uani 1 1 d . . . . .
N23 N -0.3015(3) 0.2118(3) 1.1606(2) 0.0227(11) Uani 1 1 d . U . . .
N14 N 0.2670(3) -0.1484(3) 0.2660(3) 0.0258(12) Uani 1 1 d . . . . .
N21 N 0.2171(3) 0.0035(3) 0.7295(3) 0.0301(13) Uani 1 1 d . . . . .
C93 C -0.5938(4) 0.6731(3) 0.6976(3) 0.0309(16) Uani 1 1 d . . . . .
H93 H -0.6435 0.6895 0.7230 0.037 Uiso 1 1 calc R U . . .
C48 C 0.5557(4) 0.2872(4) -0.2146(4) 0.0371(17) Uani 1 1 d . . . . .
H48 H 0.5835 0.2610 -0.2534 0.045 Uiso 1 1 calc R U . . .
C113 C -0.2454(4) 0.1757(4) 1.1075(3) 0.0308(16) Uani 1 1 d . . . . .
H113 H -0.2040 0.1429 1.1083 0.037 Uiso 1 1 calc R U . . .
C115 C -0.3624(4) 0.2717(4) 1.1053(3) 0.0334(16) Uani 1 1 d . . . . .
H115 H -0.4034 0.3062 1.1053 0.040 Uiso 1 1 calc R U . . .
C103 C 0.2162(4) 0.0214(3) 0.6753(3) 0.0298(15) Uani 1 1 d . . . . .
H103 H 0.2592 0.0111 0.6381 0.036 Uiso 1 1 calc R U . . .
C83 C -0.4062(4) 0.1886(4) 0.4723(3) 0.0376(18) Uani 1 1 d . . . . .
H83 H -0.4533 0.2050 0.4789 0.045 Uiso 1 1 calc R U . . .
C102 C 0.1518(4) 0.0548(3) 0.6750(3) 0.0313(16) Uani 1 1 d . . . . .
H102 H 0.1505 0.0663 0.6372 0.038 Uiso 1 1 calc R U . . .
C114 C -0.3593(4) 0.2600(3) 1.1589(3) 0.0304(16) Uani 1 1 d . . . . .
H114 H -0.3984 0.2862 1.1964 0.036 Uiso 1 1 calc R U . . .
C84 C -0.2873(5) 0.1170(4) 0.4184(4) 0.042(2) Uani 1 1 d . . . . .
H84 H -0.2502 0.0830 0.3861 0.050 Uiso 1 1 calc R U . . .
C85 C -0.2723(4) 0.1395(4) 0.4547(4) 0.0403(19) Uani 1 1 d . . . . .
H85 H -0.2247 0.1206 0.4474 0.048 Uiso 1 1 calc R U . . .
C112 C -0.2470(4) 0.1856(3) 1.0519(3) 0.0317(16) Uani 1 1 d . U . . .
H112 H -0.2072 0.1593 1.0147 0.038 Uiso 1 1 calc R U . . .
C104 C 0.1585(4) 0.0204(4) 0.7830(3) 0.0346(17) Uani 1 1 d . . . . .
H104 H 0.1613 0.0085 0.8202 0.042 Uiso 1 1 calc R U . . .
C49 C 0.5275(5) 0.3733(4) -0.1534(4) 0.045(2) Uani 1 1 d . . . . .
H49 H 0.5363 0.4062 -0.1493 0.054 Uiso 1 1 calc R U . . .
C92 C -0.5483(5) 0.6168(4) 0.7051(4) 0.0395(18) Uani 1 1 d . . . . .
H92 H -0.5665 0.5943 0.7363 0.047 Uiso 1 1 calc R U . . .
C94 C -0.4981(4) 0.6816(4) 0.6161(3) 0.0365(17) Uani 1 1 d . . . . .
H94 H -0.4810 0.7049 0.5853 0.044 Uiso 1 1 calc R U . . .
C82 C -0.3933(4) 0.2141(4) 0.5104(4) 0.043(2) Uani 1 1 d . . . . .
H82 H -0.4315 0.2484 0.5420 0.052 Uiso 1 1 calc R U . . .
C95 C -0.4508(4) 0.6240(4) 0.6211(3) 0.0371(17) Uani 1 1 d . . . . .
H95 H -0.4017 0.6068 0.5926 0.044 Uiso 1 1 calc R U . . .
N19 N -0.5684(3) 0.7059(3) 0.6539(3) 0.0292(13) Uani 1 1 d . . . . .
O23 O -0.2995(2) 0.2004(2) 1.2140(2) 0.0253(9) Uani 1 1 d . U . . .
O19 O -0.6131(3) 0.7635(2) 0.6505(2) 0.0310(11) Uani 1 1 d . . . . .
O10 O 0.6227(2) 0.3395(2) -0.2521(2) 0.0308(11) Uani 1 1 d . . . . .
O17 O -0.3677(3) 0.1196(3) 0.3907(2) 0.0370(12) Uani 1 1 d . . . . .
O21 O 0.2807(3) -0.0313(2) 0.7287(2) 0.0330(11) Uani 1 1 d . . . . .
Yb3 Yb -0.34818(2) 0.14324(2) 0.28875(2) 0.02011(11) Uani 1 1 d . . . . .
O24 O -0.4340(3) 0.1100(2) 0.3250(2) 0.0324(11) Uani 1 1 d . . . . .
N24 N -0.4511(3) 0.0795(3) 0.3733(3) 0.0299(13) Uani 1 1 d . . . . .
C118 C -0.4906(4) 0.0176(4) 0.4736(4) 0.0365(17) Uani 1 1 d . . . . .
C116 C -0.5043(6) 0.1108(4) 0.4281(4) 0.059(3) Uani 1 1 d . . . . .
H116 H -0.5293 0.1553 0.4327 0.071 Uiso 1 1 calc R U . . .
C119 C -0.4324(5) -0.0145(4) 0.4160(4) 0.053(2) Uani 1 1 d . . . . .
H119 H -0.4053 -0.0589 0.4108 0.064 Uiso 1 1 calc R U . . .
C117 C -0.5246(6) 0.0814(5) 0.4780(4) 0.061(3) Uani 1 1 d . . . . .
H117 H -0.5631 0.1057 0.5167 0.073 Uiso 1 1 calc R U . . .
C120 C -0.4141(5) 0.0177(4) 0.3669(4) 0.048(2) Uani 1 1 d . . . . .
H120 H -0.3745 -0.0047 0.3279 0.057 Uiso 1 1 calc R U . . .
S1 S 0.4420(3) 0.3742(2) 0.1532(2) 0.0568(6) Uani 0.5 1 d . . P A 1
F1S1 F 0.3986(6) 0.3041(5) 0.1255(5) 0.0568(6) Uani 0.5 1 d . . P A 1
O1S1 O 0.4637(7) 0.3352(6) 0.1939(6) 0.0568(6) Uani 0.5 1 d . . P A 1
O2S1 O 0.4909(7) 0.3954(6) 0.1137(6) 0.0568(6) Uani 0.5 1 d . . P A 1
F3S1 F 0.5056(6) 0.2758(5) 0.0757(5) 0.0568(6) Uani 0.5 1 d . . P A 1
F2S1 F 0.4283(6) 0.3545(5) 0.0610(5) 0.0568(6) Uani 0.5 1 d . . P A 1
C1S1 C 0.4420(11) 0.3275(9) 0.1003(10) 0.0568(6) Uani 0.5 1 d . . P A 1
O3S1 O 0.3715(7) 0.4224(6) 0.1800(6) 0.0568(6) Uani 0.5 1 d . . P A 1
S2 S 0.5036(3) 0.4714(2) 0.0697(2) 0.0568(6) Uani 0.5 1 d . . P B 2
O3S2 O 0.4470(7) 0.5291(6) 0.1000(6) 0.0568(6) Uani 0.5 1 d . . P B 2
O2S2 O 0.5054(7) 0.4469(6) 0.0193(6) 0.0568(6) Uani 0.5 1 d . . P B 2
O1S2 O 0.5198(7) 0.4279(6) 0.1094(6) 0.0568(6) Uani 0.5 1 d . . P B 2
F3S2 F 0.5816(6) 0.5208(5) -0.0088(5) 0.0568(6) Uani 0.5 1 d . . P B 2
F2S2 F 0.5963(6) 0.4958(5) 0.0728(5) 0.0568(6) Uani 0.5 1 d . . P B 2
F1S2 F 0.6395(6) 0.4263(5) -0.0024(5) 0.0568(6) Uani 0.5 1 d . . P B 2
C1S2 C 0.5877(11) 0.4802(9) 0.0298(10) 0.0568(6) Uani 0.5 1 d . . P B 2
S3 S 0.91925(11) 0.03290(12) 0.92011(12) 0.0773(8) Uani 0.6 1 d G . P C 1
O1S3 O 0.87531(12) 0.03177(11) 0.98382(11) 0.0773(8) Uani 0.6 1 d G . P C 1
O2S3 O 0.90345(11) 0.09429(12) 0.90335(13) 0.0773(8) Uani 0.6 1 d G . P C 1
O3S3 O 0.99307(11) -0.01116(13) 0.89623(13) 0.0773(8) Uani 0.6 1 d G . P C 1
F1S3 F 0.92765(11) 0.00053(12) 0.81725(10) 0.0773(8) Uani 0.6 1 d G . P C 1
F3S3 F 0.90402(12) -0.05551(11) 0.88807(10) 0.0773(8) Uani 0.6 1 d G . P C 1
F2S3 F 0.82402(11) 0.03767(10) 0.89522(9) 0.0773(8) Uani 0.6 1 d G . P C 1
C1S3 C 0.89232(11) 0.00240(11) 0.87842(10) 0.0773(8) Uani 0.6 1 d G . P C 1
S3A S 0.91115(11) -0.01093(11) 0.93210(11) 0.0773(8) Uani 0.4 1 d G . P C 2
O4S3 O 0.90215(12) -0.06458(11) 0.93100(10) 0.0773(8) Uani 0.4 1 d G . P C 2
O5S3 O 0.98029(11) -0.02482(13) 0.92051(12) 0.0773(8) Uani 0.4 1 d G . P C 2
O6S3 O 0.85337(11) 0.03817(11) 0.98156(10) 0.0773(8) Uani 0.4 1 d G . P C 2
F4S3 F 0.91371(10) 0.07379(12) 0.85686(12) 0.0773(8) Uani 0.4 1 d G . P C 2
F5S3 F 0.95803(11) -0.01738(13) 0.81197(10) 0.0773(8) Uani 0.4 1 d G . P C 2
F6S3 F 0.84563(11) 0.03761(10) 0.86580(9) 0.0773(8) Uani 0.4 1 d G . P C 2
C2S3 C 0.90695(10) 0.02211(12) 0.86339(10) 0.0773(8) Uani 0.4 1 d G . P C 2
S4 S 0.56311(11) 0.14410(12) 0.99883(11) 0.0983(10) Uani 0.75 1 d G . P C 1
O1S4 O 0.58973(10) 0.18319(11) 0.95980(9) 0.0983(10) Uani 0.75 1 d G . P C 1
O2S4 O 0.49962(10) 0.17706(14) 1.05519(11) 0.0983(10) Uani 0.75 1 d G . P C 1
O3S4 O 0.56509(13) 0.09691(12) 0.96714(14) 0.0983(10) Uani 0.75 1 d G . P C 1
F1S4 F 0.61248(12) 0.05897(14) 1.06252(12) 0.0983(10) Uani 0.75 1 d G . P C 1
F2S4 F 0.69221(11) 0.06362(11) 0.97757(10) 0.0983(10) Uani 0.75 1 d G . P C 1
F3S4 F 0.63485(11) 0.13500(12) 1.05492(9) 0.0983(10) Uani 0.75 1 d G . P C 1
C1S4 C 0.62892(11) 0.09837(12) 1.02449(10) 0.0983(10) Uani 0.75 1 d G . P C 1
S4B S 0.56314(12) 0.06853(14) 1.03766(15) 0.0983(10) Uani 0.25 1 d G . P C 2
O4S4 O 0.55549(13) 0.03899(16) 1.09262(16) 0.0983(10) Uani 0.25 1 d G . P C 2
O6S4 O 0.58554(15) 0.02904(13) 0.98496(17) 0.0983(10) Uani 0.25 1 d G . P C 2
O5S4 O 0.50767(11) 0.13128(15) 1.04708(14) 0.0983(10) Uani 0.25 1 d G . P C 2
F4S4 F 0.65446(11) 0.10682(11) 0.96587(10) 0.0983(10) Uani 0.25 1 d G . P C 2
F5S4 F 0.62690(11) 0.11667(13) 1.06130(9) 0.0983(10) Uani 0.25 1 d G . P C 2
F6S4 F 0.69583(12) 0.02582(12) 1.00713(11) 0.0983(10) Uani 0.25 1 d G . P C 2
C2S4 C 0.63860(11) 0.07993(12) 1.01726(11) 0.0983(10) Uani 0.25 1 d G . P C 2
S5 S 0.01498(17) 0.91600(12) 0.61190(13) 0.1036(11) Uani 0.75 1 d G . P C 1
O1S5 O 0.06846(18) 0.89178(13) 0.54860(12) 0.1036(11) Uani 0.75 1 d G . P C 1
O2S5 O -0.01408(18) 0.98162(12) 0.62750(14) 0.1036(11) Uani 0.75 1 d G . P C 1
O3S5 O -0.03524(17) 0.89312(13) 0.63574(13) 0.1036(11) Uani 0.75 1 d G . P C 1
F1S5 F 0.02256(16) 0.89867(12) 0.71595(12) 0.1036(11) Uani 0.75 1 d G . P C 1
F2S5 F 0.09472(16) 0.81881(12) 0.64652(11) 0.1036(11) Uani 0.75 1 d G . P C 1
F3S5 F 0.11435(17) 0.89664(11) 0.63838(13) 0.1036(11) Uani 0.75 1 d G . P C 1
C1S5 C 0.06419(16) 0.88073(12) 0.65499(12) 0.1036(11) Uani 0.75 1 d G . P C 1
S5A S 0.04169(18) 0.92310(12) 0.60662(13) 0.1036(11) Uani 0.25 1 d G . P C 2
O4S5 O 0.08780(18) 0.94439(12) 0.60577(14) 0.1036(11) Uani 0.25 1 d G . P C 2
O5S6 O 0.06023(18) 0.89692(13) 0.54742(12) 0.1036(11) Uani 0.25 1 d G . P C 2
O6S5 O -0.03179(18) 0.96446(12) 0.64459(13) 0.1036(11) Uani 0.25 1 d G . P C 2
F4S5 F 0.02005(16) 0.82912(13) 0.65344(13) 0.1036(11) Uani 0.25 1 d G . P C 2
F5S5 F 0.12616(16) 0.81096(12) 0.61807(11) 0.1036(11) Uani 0.25 1 d G . P C 2
F6S5 F 0.04551(16) 0.87086(12) 0.70410(12) 0.1036(11) Uani 0.25 1 d G . P C 2
C2S5 C 0.05941(16) 0.85534(12) 0.64745(12) 0.1036(11) Uani 0.25 1 d G . P C 2
C121 C 0.733(2) 0.3623(19) 0.152(2) 0.11(2) Uiso 0.25 1 d D . P . .
H121 H 0.7599 0.3847 0.1257 0.135 Uiso 0.25 1 calc R U P . .
Cl1 Cl 0.7311(9) 0.3803(8) 0.2114(8) 0.101(4) Uiso 0.25 1 d D . P . .
Cl2 Cl 0.6765(11) 0.3927(10) 0.1298(9) 0.124(6) Uiso 0.25 1 d D . P . .
Cl3 Cl 0.7944(13) 0.2969(12) 0.1168(12) 0.149(7) Uiso 0.25 1 d D . P . .

loop_
_atom_site_aniso_label
_atom_site_aniso_U_11
_atom_site_aniso_U_22
_atom_site_aniso_U_33
_atom_site_aniso_U_23
_atom_site_aniso_U_13
_atom_site_aniso_U_12
Yb1 0.0242(2) 0.02283(18) 0.01892(18) 0.00351(13) -0.01139(14) -0.01416(15)
Yb2 0.0243(2) 0.01911(18) 0.01448(17) 0.00191(12) -0.01009(14) -0.00857(15)
O16 0.034(3) 0.043(3) 0.022(2) 0.002(2) -0.014(2) -0.026(2)
O6 0.024(3) 0.034(3) 0.039(3) 0.002(2) -0.023(2) -0.014(2)
O1 0.033(3) 0.050(3) 0.014(2) 0.010(2) -0.010(2) -0.028(3)
O11 0.040(3) 0.028(3) 0.024(2) -0.003(2) -0.007(2) -0.020(2)
N1 0.034(4) 0.044(4) 0.018(3) 0.004(3) -0.007(3) -0.024(3)
N6 0.026(3) 0.031(3) 0.026(3) 0.005(2) -0.019(3) -0.012(3)
N16 0.033(3) 0.032(3) 0.020(3) 0.005(2) -0.018(3) -0.015(3)
N11 0.035(4) 0.027(3) 0.020(3) 0.002(2) -0.012(3) -0.017(3)
C1 0.041(5) 0.042(4) 0.019(3) 0.008(3) -0.016(3) -0.021(4)
C2 0.035(4) 0.039(4) 0.028(4) 0.008(3) -0.016(3) -0.016(4)
C80 0.032(4) 0.047(5) 0.048(5) -0.006(4) -0.026(4) -0.012(4)
C51 0.042(5) 0.036(4) 0.029(4) 0.010(3) -0.022(3) -0.019(4)
C54 0.041(5) 0.029(4) 0.042(4) -0.005(3) -0.020(4) -0.016(4)
C52 0.048(5) 0.034(4) 0.031(4) -0.003(3) -0.015(4) -0.020(4)
C53 0.046(5) 0.042(4) 0.017(3) 0.005(3) -0.015(3) -0.028(4)
C76 0.038(5) 0.038(4) 0.039(4) -0.011(3) -0.026(4) -0.005(4)
O5 0.033(3) 0.034(3) 0.039(3) 0.009(2) -0.026(2) -0.022(2)
N5 0.035(4) 0.036(3) 0.033(3) 0.012(3) -0.024(3) -0.022(3)
C21 0.037(4) 0.049(5) 0.022(4) 0.006(3) -0.017(3) -0.022(4)
C24 0.033(4) 0.048(5) 0.036(4) 0.000(3) -0.020(4) -0.018(4)
C23 0.032(4) 0.038(4) 0.029(4) 0.005(3) -0.020(3) -0.019(3)
C26 0.035(4) 0.047(4) 0.028(4) 0.008(3) -0.021(3) -0.020(4)
C28 0.030(4) 0.047(5) 0.033(4) -0.003(3) -0.017(3) -0.015(4)
C25 0.032(4) 0.043(4) 0.029(4) 0.000(3) -0.018(3) -0.016(4)
C27 0.038(5) 0.052(5) 0.032(4) 0.005(3) -0.022(4) -0.023(4)
C29 0.046(5) 0.040(4) 0.031(4) 0.001(3) -0.027(4) -0.017(4)
C30 0.031(4) 0.061(5) 0.029(4) 0.000(4) -0.014(3) -0.022(4)
C22 0.033(4) 0.050(5) 0.020(3) -0.004(3) -0.014(3) -0.019(4)
O4 0.026(3) 0.032(3) 0.039(3) 0.010(2) -0.018(2) -0.020(2)
O12 0.042(3) 0.027(2) 0.025(2) 0.0042(19) -0.021(2) -0.017(2)
O8 0.044(3) 0.026(2) 0.026(2) 0.0048(19) -0.019(2) -0.020(2)
O15 0.040(3) 0.029(2) 0.028(2) 0.013(2) -0.027(2) -0.018(2)
O9 0.030(3) 0.049(3) 0.036(3) 0.012(2) -0.019(2) -0.022(3)
O2 0.027(3) 0.048(3) 0.013(2) 0.002(2) -0.004(2) -0.018(2)
O3 0.036(3) 0.037(3) 0.043(3) 0.018(2) -0.023(2) -0.028(2)
O7 0.060(4) 0.039(3) 0.029(3) 0.005(2) -0.024(3) -0.035(3)
O13 0.052(3) 0.024(2) 0.030(2) 0.013(2) -0.025(2) -0.023(2)
N3 0.035(4) 0.039(3) 0.039(3) 0.012(3) -0.022(3) -0.026(3)
N2 0.021(3) 0.034(3) 0.018(3) 0.000(2) -0.004(2) -0.013(3)
N4 0.026(3) 0.036(3) 0.036(3) 0.007(3) -0.018(3) -0.019(3)
N12 0.039(4) 0.030(3) 0.029(3) 0.002(2) -0.023(3) -0.016(3)
N13 0.036(4) 0.018(3) 0.030(3) 0.004(2) -0.017(3) -0.013(3)
N7 0.044(4) 0.032(3) 0.030(3) 0.006(3) -0.025(3) -0.023(3)
N15 0.030(4) 0.030(3) 0.034(3) 0.003(3) -0.018(3) -0.012(3)
N8 0.041(4) 0.026(3) 0.027(3) 0.003(2) -0.020(3) -0.017(3)
C68 0.034(4) 0.029(4) 0.033(4) 0.001(3) -0.013(3) -0.013(3)
N9 0.025(3) 0.043(4) 0.035(3) 0.012(3) -0.013(3) -0.025(3)
C81 0.046(5) 0.044(4) 0.028(4) 0.006(3) -0.026(4) -0.026(4)
C78 0.031(4) 0.040(4) 0.029(4) 0.000(3) -0.019(3) -0.013(4)
C6 0.036(4) 0.037(4) 0.024(4) -0.003(3) -0.006(3) -0.016(4)
C35 0.038(5) 0.038(4) 0.043(4) -0.007(3) -0.019(4) -0.018(4)
C7 0.036(4) 0.032(4) 0.025(4) -0.005(3) -0.002(3) -0.013(4)
C39 0.045(5) 0.037(4) 0.031(4) -0.003(3) -0.016(4) -0.021(4)
C9 0.049(5) 0.036(4) 0.024(4) -0.003(3) -0.005(3) -0.022(4)
C33 0.049(5) 0.034(4) 0.036(4) 0.006(3) -0.024(4) -0.025(4)
C70 0.048(5) 0.023(4) 0.035(4) 0.003(3) -0.018(4) -0.013(4)
C69 0.043(5) 0.039(4) 0.023(4) 0.011(3) -0.014(3) -0.023(4)
C77 0.038(5) 0.045(5) 0.038(4) -0.007(4) -0.022(4) -0.011(4)
C32 0.037(5) 0.030(4) 0.048(5) 0.001(3) -0.021(4) -0.015(4)
C36 0.049(5) 0.026(4) 0.035(4) -0.003(3) -0.019(4) -0.019(4)
C40 0.048(5) 0.042(4) 0.034(4) -0.003(3) -0.016(4) -0.025(4)
C31 0.045(5) 0.030(4) 0.056(5) 0.001(4) -0.030(4) -0.014(4)
C8 0.050(5) 0.037(4) 0.023(4) 0.007(3) -0.012(3) -0.024(4)
C67 0.045(5) 0.039(4) 0.027(4) 0.014(3) -0.015(3) -0.022(4)
O20 0.030(3) 0.026(2) 0.033(3) 0.003(2) -0.021(2) -0.009(2)
O22 0.0289(13) 0.0300(13) 0.0258(13) 0.0049(9) -0.0145(9) -0.0125(9)
O18 0.037(3) 0.021(2) 0.038(3) 0.006(2) -0.024(2) -0.009(2)
N20 0.028(3) 0.025(3) 0.024(3) 0.006(2) -0.017(3) -0.011(3)
N22 0.033(3) 0.034(3) 0.014(2) 0.006(2) -0.016(2) -0.015(2)
N18 0.036(4) 0.024(3) 0.034(3) -0.001(3) -0.019(3) -0.006(3)
C62 0.041(5) 0.029(4) 0.030(4) 0.010(3) -0.017(3) -0.019(4)
C61 0.044(5) 0.024(3) 0.028(4) 0.010(3) -0.020(3) -0.016(3)
C111 0.038(4) 0.030(3) 0.018(3) 0.002(2) -0.016(3) -0.013(3)
C87 0.045(5) 0.028(4) 0.032(4) 0.003(3) -0.017(4) -0.006(4)
C64 0.034(4) 0.034(4) 0.034(4) 0.009(3) -0.011(3) -0.018(4)
C57 0.029(4) 0.044(4) 0.043(4) -0.011(4) -0.016(3) -0.015(4)
C101 0.031(4) 0.026(4) 0.036(4) 0.004(3) -0.021(3) -0.009(3)
C20 0.032(4) 0.034(4) 0.043(4) -0.008(3) -0.011(3) -0.017(4)
C12 0.038(5) 0.049(5) 0.043(4) -0.006(4) -0.011(4) -0.030(4)
C98 0.034(4) 0.034(4) 0.029(4) 0.004(3) -0.019(3) -0.010(4)
C56 0.048(5) 0.040(4) 0.023(3) 0.007(3) -0.019(3) -0.028(4)
C13 0.033(4) 0.035(4) 0.043(4) 0.014(3) -0.023(4) -0.022(4)
C108 0.041(3) 0.033(3) 0.018(3) 0.002(2) -0.019(3) -0.014(3)
C86 0.038(5) 0.034(4) 0.018(3) 0.001(3) -0.006(3) -0.010(4)
C16 0.026(4) 0.037(4) 0.037(4) 0.003(3) -0.017(3) -0.017(3)
C37 0.041(5) 0.021(4) 0.051(5) -0.008(3) -0.019(4) -0.009(3)
C97 0.035(5) 0.036(4) 0.039(4) -0.008(3) -0.019(4) -0.003(4)
C60 0.042(5) 0.042(4) 0.038(4) -0.004(3) -0.015(4) -0.025(4)
C91 0.029(4) 0.030(4) 0.027(4) -0.002(3) -0.013(3) -0.004(3)
C46 0.036(4) 0.051(5) 0.028(4) 0.010(3) -0.017(3) -0.022(4)
C17 0.032(4) 0.049(5) 0.050(5) -0.004(4) -0.008(4) -0.029(4)
C50 0.034(5) 0.063(5) 0.021(4) -0.003(4) 0.002(3) -0.024(4)
C3 0.039(5) 0.032(4) 0.027(4) 0.002(3) -0.010(3) -0.016(4)
C14 0.032(5) 0.056(5) 0.056(5) -0.004(4) -0.010(4) -0.032(4)
C11 0.047(5) 0.054(5) 0.027(4) -0.001(3) -0.012(4) -0.032(4)
C89 0.049(5) 0.035(4) 0.027(4) 0.005(3) -0.020(4) -0.008(4)
C18 0.044(5) 0.039(4) 0.056(5) 0.002(4) -0.020(4) -0.026(4)
C79 0.047(5) 0.039(4) 0.045(5) -0.014(4) -0.028(4) -0.006(4)
C99 0.046(5) 0.029(4) 0.035(4) -0.005(3) -0.027(4) -0.006(4)
C42 0.033(5) 0.039(4) 0.043(5) -0.004(4) -0.007(4) -0.015(4)
C10 0.053(5) 0.040(4) 0.024(4) -0.003(3) -0.001(4) -0.028(4)
C65 0.055(6) 0.036(4) 0.039(4) 0.018(3) -0.025(4) -0.034(4)
C4 0.061(6) 0.039(5) 0.033(4) 0.004(4) -0.014(4) -0.011(4)
C90 0.043(5) 0.037(4) 0.026(4) 0.003(3) -0.020(4) -0.005(4)
C41 0.033(5) 0.038(4) 0.053(5) 0.009(4) -0.018(4) -0.022(4)
C19 0.028(4) 0.036(4) 0.037(4) -0.003(3) -0.010(3) -0.013(3)
C59 0.045(5) 0.042(4) 0.020(3) -0.001(3) -0.006(3) -0.025(4)
C105 0.032(4) 0.037(4) 0.031(4) -0.004(3) -0.013(3) -0.008(4)
C5 0.046(5) 0.041(5) 0.032(4) 0.009(4) -0.009(4) -0.015(4)
C58 0.029(4) 0.048(4) 0.030(4) -0.009(3) -0.009(3) -0.022(4)
C88 0.040(5) 0.025(4) 0.036(4) 0.003(3) -0.019(4) -0.007(3)
C34 0.038(5) 0.033(4) 0.053(5) -0.008(4) -0.016(4) -0.012(4)
C38 0.033(5) 0.039(4) 0.048(5) -0.005(4) -0.011(4) -0.020(4)
C15 0.037(5) 0.035(4) 0.066(6) -0.001(4) -0.021(4) -0.021(4)
C45 0.029(4) 0.050(5) 0.040(4) 0.011(4) -0.014(4) -0.018(4)
C43 0.024(4) 0.059(5) 0.034(4) 0.000(4) -0.005(3) -0.023(4)
C55 0.053(6) 0.049(5) 0.044(5) -0.004(4) -0.025(4) -0.026(5)
C44 0.038(5) 0.056(5) 0.039(4) 0.022(4) -0.017(4) -0.028(4)
C73 0.039(5) 0.045(4) 0.025(4) 0.009(3) -0.019(3) -0.018(4)
C63 0.047(5) 0.023(4) 0.028(4) 0.009(3) -0.021(3) -0.020(4)
C66 0.041(4) 0.027(4) 0.026(3) 0.011(3) -0.019(3) -0.019(3)
C110 0.047(4) 0.029(3) 0.022(3) 0.002(3) -0.019(3) -0.003(3)
C107 0.035(4) 0.033(3) 0.020(3) 0.005(3) -0.015(3) -0.008(3)
C106 0.040(4) 0.037(3) 0.017(3) 0.002(3) -0.016(3) -0.013(3)
C109 0.054(4) 0.035(4) 0.024(3) -0.001(3) -0.024(3) -0.007(3)
C100 0.033(4) 0.030(4) 0.035(4) 0.001(3) -0.022(3) -0.008(3)
C47 0.036(5) 0.065(6) 0.029(4) 0.008(4) -0.014(3) -0.032(4)
C96 0.035(4) 0.041(4) 0.034(4) -0.003(3) -0.020(3) -0.012(4)
C72 0.043(6) 0.079(7) 0.024(4) 0.005(4) -0.016(4) 0.002(5)
C74 0.051(6) 0.052(5) 0.031(4) 0.003(4) -0.023(4) -0.003(5)
C75 0.043(5) 0.044(5) 0.033(4) 0.002(4) -0.017(4) 0.001(4)
C71 0.039(6) 0.090(8) 0.032(5) 0.006(5) -0.012(4) -0.006(5)
O14 0.038(3) 0.022(2) 0.029(2) 0.0106(19) -0.023(2) -0.013(2)
N10 0.021(3) 0.037(3) 0.020(3) 0.003(2) -0.008(2) -0.009(3)
N17 0.043(4) 0.034(3) 0.025(3) 0.009(3) -0.027(3) -0.020(3)
N23 0.0231(14) 0.0242(14) 0.0213(14) 0.0033(9) -0.0123(10) -0.0100(10)
N14 0.035(3) 0.022(3) 0.028(3) 0.004(2) -0.019(3) -0.014(3)
N21 0.029(3) 0.022(3) 0.040(4) -0.002(2) -0.018(3) -0.009(3)
C93 0.033(4) 0.025(4) 0.032(4) 0.006(3) -0.017(3) -0.010(3)
C48 0.038(5) 0.048(5) 0.031(4) 0.008(3) -0.019(3) -0.023(4)
C113 0.030(4) 0.035(4) 0.030(4) 0.006(3) -0.019(3) -0.012(3)
C115 0.040(4) 0.040(4) 0.018(3) 0.002(3) -0.014(3) -0.016(4)
C103 0.032(4) 0.034(4) 0.025(4) 0.004(3) -0.019(3) -0.011(3)
C83 0.027(4) 0.057(5) 0.027(4) -0.001(4) -0.015(3) -0.015(4)
C102 0.029(4) 0.034(4) 0.026(4) 0.003(3) -0.017(3) -0.007(3)
C114 0.036(4) 0.032(4) 0.016(3) 0.002(3) -0.013(3) -0.010(3)
C84 0.053(6) 0.040(4) 0.034(4) -0.003(3) -0.031(4) -0.011(4)
C85 0.033(4) 0.048(5) 0.039(4) -0.008(4) -0.022(4) -0.011(4)
C112 0.038(4) 0.029(3) 0.017(3) 0.001(3) -0.011(3) -0.009(3)
C104 0.041(5) 0.039(4) 0.028(4) 0.007(3) -0.023(4) -0.017(4)
C49 0.039(5) 0.051(5) 0.043(5) 0.003(4) -0.015(4) -0.026(4)
C92 0.050(5) 0.032(4) 0.039(4) 0.008(3) -0.022(4) -0.022(4)
C94 0.035(5) 0.038(4) 0.027(4) 0.008(3) -0.012(3) -0.013(4)
C82 0.036(5) 0.053(5) 0.037(4) -0.009(4) -0.020(4) -0.013(4)
C95 0.029(4) 0.032(4) 0.030(4) 0.003(3) -0.010(3) -0.003(3)
N19 0.036(4) 0.022(3) 0.034(3) 0.000(2) -0.023(3) -0.010(3)
O23 0.0263(13) 0.0273(13) 0.0236(13) 0.0041(9) -0.0142(9) -0.0117(9)
O19 0.034(3) 0.027(3) 0.032(3) 0.001(2) -0.023(2) -0.007(2)
O10 0.022(3) 0.036(3) 0.024(2) 0.015(2) -0.012(2) -0.008(2)
O17 0.054(3) 0.049(3) 0.031(3) 0.007(2) -0.024(3) -0.037(3)
O21 0.026(3) 0.031(3) 0.047(3) 0.002(2) -0.024(2) -0.010(2)
Yb3 0.0217(2) 0.02454(19) 0.01926(18) 0.00216(13) -0.01301(14) -0.01137(15)
O24 0.036(3) 0.047(3) 0.031(3) 0.018(2) -0.023(2) -0.028(3)
N24 0.034(3) 0.040(4) 0.027(3) 0.011(3) -0.017(3) -0.025(3)
C118 0.037(4) 0.041(4) 0.034(4) 0.011(3) -0.015(3) -0.024(4)
C116 0.074(7) 0.035(5) 0.046(5) 0.008(4) -0.012(5) -0.026(5)
C119 0.063(6) 0.033(4) 0.040(5) 0.011(4) -0.012(4) -0.020(4)
C117 0.072(7) 0.052(6) 0.027(4) 0.013(4) -0.004(4) -0.027(5)
C120 0.048(5) 0.041(5) 0.041(5) 0.014(4) -0.015(4) -0.020(4)
S1 0.0591(15) 0.0454(12) 0.0578(14) 0.0005(10) -0.0269(12) -0.0185(11)
F1S1 0.0591(15) 0.0454(12) 0.0578(14) 0.0005(10) -0.0269(12) -0.0185(11)
O1S1 0.0591(15) 0.0454(12) 0.0578(14) 0.0005(10) -0.0269(12) -0.0185(11)
O2S1 0.0591(15) 0.0454(12) 0.0578(14) 0.0005(10) -0.0269(12) -0.0185(11)
F3S1 0.0591(15) 0.0454(12) 0.0578(14) 0.0005(10) -0.0269(12) -0.0185(11)
F2S1 0.0591(15) 0.0454(12) 0.0578(14) 0.0005(10) -0.0269(12) -0.0185(11)
C1S1 0.0591(15) 0.0454(12) 0.0578(14) 0.0005(10) -0.0269(12) -0.0185(11)
O3S1 0.0591(15) 0.0454(12) 0.0578(14) 0.0005(10) -0.0269(12) -0.0185(11)
S2 0.0591(15) 0.0454(12) 0.0578(14) 0.0005(10) -0.0269(12) -0.0185(11)
O3S2 0.0591(15) 0.0454(12) 0.0578(14) 0.0005(10) -0.0269(12) -0.0185(11)
O2S2 0.0591(15) 0.0454(12) 0.0578(14) 0.0005(10) -0.0269(12) -0.0185(11)
O1S2 0.0591(15) 0.0454(12) 0.0578(14) 0.0005(10) -0.0269(12) -0.0185(11)
F3S2 0.0591(15) 0.0454(12) 0.0578(14) 0.0005(10) -0.0269(12) -0.0185(11)
F2S2 0.0591(15) 0.0454(12) 0.0578(14) 0.0005(10) -0.0269(12) -0.0185(11)
F1S2 0.0591(15) 0.0454(12) 0.0578(14) 0.0005(10) -0.0269(12) -0.0185(11)
C1S2 0.0591(15) 0.0454(12) 0.0578(14) 0.0005(10) -0.0269(12) -0.0185(11)
S3 0.0652(17) 0.0833(19) 0.0590(15) -0.0104(15) -0.0250(14) -0.0179(15)
O1S3 0.0652(17) 0.0833(19) 0.0590(15) -0.0104(15) -0.0250(14) -0.0179(15)
O2S3 0.0652(17) 0.0833(19) 0.0590(15) -0.0104(15) -0.0250(14) -0.0179(15)
O3S3 0.0652(17) 0.0833(19) 0.0590(15) -0.0104(15) -0.0250(14) -0.0179(15)
F1S3 0.0652(17) 0.0833(19) 0.0590(15) -0.0104(15) -0.0250(14) -0.0179(15)
F3S3 0.0652(17) 0.0833(19) 0.0590(15) -0.0104(15) -0.0250(14) -0.0179(15)
F2S3 0.0652(17) 0.0833(19) 0.0590(15) -0.0104(15) -0.0250(14) -0.0179(15)
C1S3 0.0652(17) 0.0833(19) 0.0590(15) -0.0104(15) -0.0250(14) -0.0179(15)
S3A 0.0652(17) 0.0833(19) 0.0590(15) -0.0104(15) -0.0250(14) -0.0179(15)
O4S3 0.0652(17) 0.0833(19) 0.0590(15) -0.0104(15) -0.0250(14) -0.0179(15)
O5S3 0.0652(17) 0.0833(19) 0.0590(15) -0.0104(15) -0.0250(14) -0.0179(15)
O6S3 0.0652(17) 0.0833(19) 0.0590(15) -0.0104(15) -0.0250(14) -0.0179(15)
F4S3 0.0652(17) 0.0833(19) 0.0590(15) -0.0104(15) -0.0250(14) -0.0179(15)
F5S3 0.0652(17) 0.0833(19) 0.0590(15) -0.0104(15) -0.0250(14) -0.0179(15)
F6S3 0.0652(17) 0.0833(19) 0.0590(15) -0.0104(15) -0.0250(14) -0.0179(15)
C2S3 0.0652(17) 0.0833(19) 0.0590(15) -0.0104(15) -0.0250(14) -0.0179(15)
S4 0.0759(19) 0.136(3) 0.0645(16) 0.0053(17) -0.0270(14) -0.0420(19)
O1S4 0.0759(19) 0.136(3) 0.0645(16) 0.0053(17) -0.0270(14) -0.0420(19)
O2S4 0.0759(19) 0.136(3) 0.0645(16) 0.0053(17) -0.0270(14) -0.0420(19)
O3S4 0.0759(19) 0.136(3) 0.0645(16) 0.0053(17) -0.0270(14) -0.0420(19)
F1S4 0.0759(19) 0.136(3) 0.0645(16) 0.0053(17) -0.0270(14) -0.0420(19)
F2S4 0.0759(19) 0.136(3) 0.0645(16) 0.0053(17) -0.0270(14) -0.0420(19)
F3S4 0.0759(19) 0.136(3) 0.0645(16) 0.0053(17) -0.0270(14) -0.0420(19)
C1S4 0.0759(19) 0.136(3) 0.0645(16) 0.0053(17) -0.0270(14) -0.0420(19)
S4B 0.0759(19) 0.136(3) 0.0645(16) 0.0053(17) -0.0270(14) -0.0420(19)
O4S4 0.0759(19) 0.136(3) 0.0645(16) 0.0053(17) -0.0270(14) -0.0420(19)
O6S4 0.0759(19) 0.136(3) 0.0645(16) 0.0053(17) -0.0270(14) -0.0420(19)
O5S4 0.0759(19) 0.136(3) 0.0645(16) 0.0053(17) -0.0270(14) -0.0420(19)
F4S4 0.0759(19) 0.136(3) 0.0645(16) 0.0053(17) -0.0270(14) -0.0420(19)
F5S4 0.0759(19) 0.136(3) 0.0645(16) 0.0053(17) -0.0270(14) -0.0420(19)
F6S4 0.0759(19) 0.136(3) 0.0645(16) 0.0053(17) -0.0270(14) -0.0420(19)
C2S4 0.0759(19) 0.136(3) 0.0645(16) 0.0053(17) -0.0270(14) -0.0420(19)
S5 0.107(3) 0.0799(18) 0.0668(15) -0.0040(13) -0.0282(17) -0.0140(17)
O1S5 0.107(3) 0.0799(18) 0.0668(15) -0.0040(13) -0.0282(17) -0.0140(17)
O2S5 0.107(3) 0.0799(18) 0.0668(15) -0.0040(13) -0.0282(17) -0.0140(17)
O3S5 0.107(3) 0.0799(18) 0.0668(15) -0.0040(13) -0.0282(17) -0.0140(17)
F1S5 0.107(3) 0.0799(18) 0.0668(15) -0.0040(13) -0.0282(17) -0.0140(17)
F2S5 0.107(3) 0.0799(18) 0.0668(15) -0.0040(13) -0.0282(17) -0.0140(17)
F3S5 0.107(3) 0.0799(18) 0.0668(15) -0.0040(13) -0.0282(17) -0.0140(17)
C1S5 0.107(3) 0.0799(18) 0.0668(15) -0.0040(13) -0.0282(17) -0.0140(17)
S5A 0.107(3) 0.0799(18) 0.0668(15) -0.0040(13) -0.0282(17) -0.0140(17)
O4S5 0.107(3) 0.0799(18) 0.0668(15) -0.0040(13) -0.0282(17) -0.0140(17)
O5S6 0.107(3) 0.0799(18) 0.0668(15) -0.0040(13) -0.0282(17) -0.0140(17)
O6S5 0.107(3) 0.0799(18) 0.0668(15) -0.0040(13) -0.0282(17) -0.0140(17)
F4S5 0.107(3) 0.0799(18) 0.0668(15) -0.0040(13) -0.0282(17) -0.0140(17)
F5S5 0.107(3) 0.0799(18) 0.0668(15) -0.0040(13) -0.0282(17) -0.0140(17)
F6S5 0.107(3) 0.0799(18) 0.0668(15) -0.0040(13) -0.0282(17) -0.0140(17)
C2S5 0.107(3) 0.0799(18) 0.0668(15) -0.0040(13) -0.0282(17) -0.0140(17)

loop_
_atom_type_symbol
_atom_type_description
_atom_type_scat_dispersion_real
_atom_type_scat_dispersion_imag
_atom_type_scat_source
C C 0.0181 0.0091 'International Tables Vol C Tables 4.2.6.8 and 6.1.1.4'
H H 0.0000 0.0000 'International Tables Vol C Tables 4.2.6.8 and 6.1.1.4'
F F 0.0727 0.0534 'International Tables Vol C Tables 4.2.6.8 and 6.1.1.4'
N N 0.0311 0.0180 'International Tables Vol C Tables 4.2.6.8 and 6.1.1.4'
O O 0.0492 0.0322 'International Tables Vol C Tables 4.2.6.8 and 6.1.1.4'
S S 0.3331 0.5567 'International Tables Vol C Tables 4.2.6.8 and 6.1.1.4'
Yb Yb -7.2108 4.4329 'International Tables Vol C Tables 4.2.6.8 and 6.1.1.4'
Cl Cl 0.3639 0.7018 'International Tables Vol C Tables 4.2.6.8 and 6.1.1.4'

loop_
_geom_angle_atom_site_label_1
_geom_angle_atom_site_label_2
_geom_angle_atom_site_label_3
_geom_angle
_geom_angle_site_symmetry_1
_geom_angle_site_symmetry_3
O15 Yb1 O9 81.00(18) . .
O15 Yb1 O1 112.86(18) . .
O9 Yb1 O1 142.30(17) . .
O15 Yb1 O13 142.27(15) . .
O9 Yb1 O13 109.95(19) . .
O1 Yb1 O13 81.02(18) . .
O15 Yb1 O7 73.08(16) . .
O9 Yb1 O7 77.97(19) . .
O1 Yb1 O7 73.56(17) . .
O13 Yb1 O7 143.57(17) . .
O15 Yb1 O3 74.77(16) . .
O9 Yb1 O3 145.53(17) . .
O1 Yb1 O3 71.09(17) . .
O13 Yb1 O3 77.55(17) . .
O7 Yb1 O3 116.65(19) . .
O15 Yb1 O5 144.15(15) . .
O9 Yb1 O5 73.77(17) . .
O1 Yb1 O5 76.14(18) . .
O13 Yb1 O5 71.79(16) . .
O7 Yb1 O5 77.02(18) . .
O3 Yb1 O5 137.89(15) . .
O15 Yb1 O11 76.23(16) . .
O9 Yb1 O11 73.04(17) . .
O1 Yb1 O11 142.91(16) . .
O13 Yb1 O11 73.15(16) . .
O7 Yb1 O11 140.43(16) . .
O3 Yb1 O11 77.59(18) . .
O5 Yb1 O11 118.50(18) . .
O18 Yb2 O16 75.62(17) . .
O18 Yb2 O22 115.03(17) . .
O16 Yb2 O22 142.34(16) . .
O18 Yb2 O20 143.04(17) . .
O16 Yb2 O20 116.01(17) . .
O22 Yb2 O20 78.20(17) . .
O18 Yb2 O8 73.95(16) . 2_566
O16 Yb2 O8 142.07(16) . 2_566
O22 Yb2 O8 72.59(16) . 2_566
O20 Yb2 O8 78.26(16) . 2_566
O18 Yb2 O2 77.82(18) . .
O16 Yb2 O2 75.16(16) . .
O22 Yb2 O2 141.01(16) . .
O20 Yb2 O2 72.42(18) . .
O8 Yb2 O2 76.74(17) 2_566 .
O18 Yb2 O14 142.47(16) . 2_556
O16 Yb2 O14 74.34(15) . 2_556
O22 Yb2 O14 78.21(16) . 2_556
O20 Yb2 O14 71.94(16) . 2_556
O8 Yb2 O14 141.75(15) 2_566 2_556
O2 Yb2 O14 114.94(17) . 2_556
O18 Yb2 O10 74.60(17) . 1_456
O16 Yb2 O10 76.39(16) . 1_456
O22 Yb2 O10 72.60(16) . 1_456
O20 Yb2 O10 140.80(17) . 1_456
O8 Yb2 O10 115.85(17) 2_566 1_456
O2 Yb2 O10 144.31(16) . 1_456
O14 Yb2 O10 76.89(17) 2_556 1_456
N16 O16 Yb2 128.9(4) . .
N6 O6 Yb3 127.5(4) . 1_655
N1 O1 Yb1 134.9(4) . .
N11 O11 Yb1 125.6(4) . .
O1 N1 C5 119.0(6) . .
O1 N1 C1 120.5(6) . .
C5 N1 C1 120.5(6) . .
O6 N6 C29 119.4(5) . .
O6 N6 C28 120.2(6) . .
C29 N6 C28 120.4(6) . .
O16 N16 C76 120.7(6) . .
O16 N16 C80 119.0(6) . .
C76 N16 C80 120.4(6) . .
C55 N11 O11 119.8(6) . .
C55 N11 C51 121.0(6) . .
O11 N11 C51 119.2(6) . .
N1 C1 C2 119.9(7) . .
N1 C1 H1 120.0 . .
C2 C1 H1 120.0 . .
C1 C2 C3 121.1(7) . .
C1 C2 H2 119.5 . .
C3 C2 H2 119.5 . .
N16 C80 C79 121.3(7) . .
N16 C80 H80 119.3 . .
C79 C80 H80 119.3 . .
N11 C51 C52 119.7(8) . .
N11 C51 H51 120.1 . .
C52 C51 H51 120.1 . .
C53 C54 C55 118.6(8) . .
C53 C54 H54 120.7 . .
C55 C54 H54 120.7 . .
C53 C52 C51 121.9(8) . .
C53 C52 H52 119.0 . .
C51 C52 H52 119.0 . .
C52 C53 C54 117.5(7) . .
C52 C53 C56 123.6(7) . .
C54 C53 C56 118.8(7) . .
N16 C76 C77 119.7(7) . .
N16 C76 H76 120.1 . .
C77 C76 H76 120.1 . .
N5 O5 Yb1 126.0(4) . .
C25 N5 O5 119.1(6) . .
C25 N5 C21 121.4(6) . .
O5 N5 C21 119.4(6) . .
C22 C21 N5 119.1(7) . .
C22 C21 H21 120.5 . .
N5 C21 H21 120.5 . .
C25 C24 C23 121.2(8) . .
C25 C24 H24 119.4 . .
C23 C24 H24 119.4 . .
C22 C23 C24 116.0(6) . .
C22 C23 C26 122.5(6) . .
C24 C23 C26 121.5(7) . .
C30 C26 C27 116.8(7) . .
C30 C26 C23 123.1(7) . .
C27 C26 C23 120.1(6) . .
N6 C28 C27 119.9(7) . .
N6 C28 H28 120.0 . .
C27 C28 H28 120.0 . .
N5 C25 C24 120.0(7) . .
N5 C25 H25 120.0 . .
C24 C25 H25 120.0 . .
C26 C27 C28 120.8(7) . .
C26 C27 H27 119.6 . .
C28 C27 H27 119.6 . .
N6 C29 C30 120.7(7) . .
N6 C29 H29 119.6 . .
C30 C29 H29 119.6 . .
C29 C30 C26 121.2(8) . .
C29 C30 H30 119.4 . .
C26 C30 H30 119.4 . .
C21 C22 C23 122.2(6) . .
C21 C22 H22 118.9 . .
C23 C22 H22 118.9 . .
N4 O4 Yb3 129.5(4) . .
N12 O12 Yb3 133.3(4) . 2
N8 O8 Yb2 127.3(4) . 2_566
N15 O15 Yb1 129.6(4) . .
N9 O9 Yb1 132.4(4) . .
N2 O2 Yb2 127.5(4) . .
N3 O3 Yb1 125.0(4) . .
N7 O7 Yb1 126.4(4) . .
N13 O13 Yb1 128.8(4) . .
O3 N3 C11 120.9(7) . .
O3 N3 C15 118.9(6) . .
C11 N3 C15 120.2(7) . .
O2 N2 C9 120.6(6) . .
O2 N2 C8 118.4(6) . .
C9 N2 C8 120.9(6) . .
O4 N4 C18 118.9(6) . .
O4 N4 C19 120.2(6) . .
C18 N4 C19 120.8(6) . .
O12 N12 C58 119.1(6) . .
O12 N12 C59 120.2(6) . .
C58 N12 C59 120.8(6) . .
O13 N13 C65 119.3(6) . .
O13 N13 C61 119.8(6) . .
C65 N13 C61 120.9(6) . .
O7 N7 C35 120.3(6) . .
O7 N7 C31 119.5(6) . .
C35 N7 C31 120.1(6) . .
C71 N15 O15 120.2(6) . .
C71 N15 C75 120.1(7) . .
O15 N15 C75 119.7(6) . .
O8 N8 C39 122.0(6) . .
O8 N8 C38 118.7(6) . .
C39 N8 C38 119.3(6) . .
C67 C68 N14 120.5(7) . .
C67 C68 H68 119.7 . .
N14 C68 H68 119.7 . .
O9 N9 C41 119.6(6) . .
O9 N9 C45 119.3(6) . .
C41 N9 C45 121.0(6) . .
C85 C81 C82 115.2(6) . .
C85 C81 C78 120.7(7) . .
C82 C81 C78 124.1(7) . .
C79 C78 C77 117.2(7) . .
C79 C78 C81 121.5(7) . .
C77 C78 C81 121.3(7) . .
C7 C6 C10 116.3(7) . .
C7 C6 C3 121.0(7) . .
C10 C6 C3 122.7(7) . .
N7 C35 C34 121.7(7) . .
N7 C35 H35 119.2 . .
C34 C35 H35 119.2 . .
C8 C7 C6 121.9(7) . .
C8 C7 H7 119.0 . .
C6 C7 H7 119.0 . .
N8 C39 C40 121.1(7) . .
N8 C39 H39 119.4 . .
C40 C39 H39 119.4 . .
N2 C9 C10 120.2(7) . .
N2 C9 H9 119.9 . .
C10 C9 H9 119.9 . .
C32 C33 C34 116.7(7) . .
C32 C33 C36 119.9(7) . .
C34 C33 C36 123.4(7) . .
C69 C70 C66 120.4(7) . .
C69 C70 H70 119.8 . .
C66 C70 H70 119.8 . .
N14 C69 C70 120.8(7) . .
N14 C69 H69 119.6 . .
C70 C69 H69 119.6 . .
C78 C77 C76 120.5(8) . .
C78 C77 H77 119.8 . .
C76 C77 H77 119.8 . .
C31 C32 C33 121.2(8) . .
C31 C32 H32 119.4 . .
C33 C32 H32 119.4 . .
C37 C36 C40 116.0(7) . .
C37 C36 C33 122.1(7) . .
C40 C36 C33 121.9(7) . .
C39 C40 C36 121.1(8) . .
C39 C40 H40 119.4 . .
C36 C40 H40 119.4 . .
N7 C31 C32 120.1(7) . .
N7 C31 H31 119.9 . .
C32 C31 H31 119.9 . .
N2 C8 C7 119.8(7) . .
N2 C8 H8 120.1 . .
C7 C8 H8 120.1 . .
C68 C67 C66 121.8(7) . .
C68 C67 H67 119.1 . .
C66 C67 H67 119.1 . .
N20 O20 Yb2 133.3(4) . .
N22 O22 Yb2 131.0(4) . .
N18 O18 Yb2 130.1(4) . .
O20 N20 C96 118.5(5) . .
O20 N20 C100 119.7(6) . .
C96 N20 C100 121.7(6) . .
O22 N22 C106 120.7(5) . .
O22 N22 C110 119.1(6) . .
C106 N22 C110 120.1(6) . .
C90 N18 O18 120.8(6) . .
C90 N18 C86 120.6(7) . .
O18 N18 C86 118.5(6) . .
C63 C62 C61 121.5(7) . .
C63 C62 H62 119.2 . .
C61 C62 H62 119.2 . .
N13 C61 C62 119.4(7) . .
N13 C61 H61 120.3 . .
C62 C61 H61 120.3 . .
C112 C111 C115 117.7(6) . .
C112 C111 C108 120.7(6) . .
C115 C111 C108 121.6(7) . .
C86 C87 C88 120.5(7) . .
C86 C87 H87 119.7 . .
C88 C87 H87 119.7 . .
C65 C64 C63 119.9(8) . .
C65 C64 H64 120.0 . .
C63 C64 H64 120.0 . .
C56 C57 C58 121.2(7) . .
C56 C57 H57 119.4 . .
C58 C57 H57 119.4 . .
C102 C101 C105 118.0(7) . .
C102 C101 C98 121.8(7) . .
C105 C101 C98 120.2(7) . .
C19 C20 C16 120.4(7) . .
C19 C20 H20 119.8 . .
C16 C20 H20 119.8 . .
C11 C12 C13 120.9(7) . .
C11 C12 H12 119.5 . .
C13 C12 H12 119.5 . .
C97 C98 C99 118.1(7) . .
C97 C98 C101 121.0(7) . .
C99 C98 C101 120.8(6) . .
C57 C56 C60 118.9(7) . .
C57 C56 C53 121.3(7) . .
C60 C56 C53 119.7(7) . .
C12 C13 C14 117.8(7) . .
C12 C13 C16 120.7(7) . .
C14 C13 C16 121.5(7) . .
C107 C108 C109 117.0(6) . .
C107 C108 C111 122.1(6) . .
C109 C108 C111 120.9(6) . .
N18 C86 C87 120.4(7) . .
N18 C86 H86 119.8 . .
C87 C86 H86 119.8 . .
C17 C16 C20 117.4(7) . .
C17 C16 C13 119.9(7) . .
C20 C16 C13 122.6(7) . .
C38 C37 C36 121.7(7) . .
C38 C37 H37 119.1 . .
C36 C37 H37 119.1 . .
C98 C97 C96 119.7(7) . .
C98 C97 H97 120.1 . .
C96 C97 H97 120.1 . .
C56 C60 C59 119.6(7) . .
C56 C60 H60 120.2 . .
C59 C60 H60 120.2 . .
C95 C91 C92 117.1(7) . .
C95 C91 C88 121.0(7) . .
C92 C91 C88 121.8(7) . .
C47 C46 C50 117.4(7) . .
C47 C46 C43 122.5(7) . .
C50 C46 C43 120.0(7) . .
C16 C17 C18 120.8(8) . .
C16 C17 H17 119.6 . .
C18 C17 H17 119.6 . .
C49 C50 C46 120.5(7) . .
C49 C50 H50 119.8 . .
C46 C50 H50 119.8 . .
C2 C3 C4 116.3(7) . .
C2 C3 C6 120.3(7) . .
C4 C3 C6 123.3(7) . .
C15 C14 C13 119.6(8) . .
C15 C14 H14 120.2 . .
C13 C14 H14 120.2 . .
N3 C11 C12 121.3(8) . .
N3 C11 H11 119.3 . .
C12 C11 H11 119.3 . .
C90 C89 C88 121.1(7) . .
C90 C89 H89 119.5 . .
C88 C89 H89 119.5 . .
N4 C18 C17 120.1(7) . .
N4 C18 H18 120.0 . .
C17 C18 H18 120.0 . .
C80 C79 C78 120.8(8) . .
C80 C79 H79 119.6 . .
C78 C79 H79 119.6 . .
C100 C99 C98 120.8(7) . .
C100 C99 H99 119.6 . .
C98 C99 H99 119.6 . .
C41 C42 C43 122.2(8) . .
C41 C42 H42 118.9 . .
C43 C42 H42 118.9 . .
C9 C10 C6 120.8(8) . .
C9 C10 H10 119.6 . .
C6 C10 H10 119.6 . .
N13 C65 C64 121.3(7) . .
N13 C65 H65 119.4 . .
C64 C65 H65 119.4 . .
C5 C4 C3 121.9(8) . .
C5 C4 H4 119.0 . .
C3 C4 H4 119.0 . .
N18 C90 C89 120.4(7) . .
N18 C90 H90 119.8 . .
C89 C90 H90 119.8 . .
C42 C41 N9 119.9(7) . .
C42 C41 H41 120.0 . .
N9 C41 H41 120.0 . .
N4 C19 C20 120.4(7) . .
N4 C19 H19 119.8 . .
C20 C19 H19 119.8 . .
N12 C59 C60 120.3(7) . .
N12 C59 H59 119.9 . .
C60 C59 H59 119.9 . .
C104 C105 C101 119.8(7) . .
C104 C105 H105 120.1 . .
C101 C105 H105 120.1 . .
N1 C5 C4 119.8(8) . .
N1 C5 H5 120.1 . .
C4 C5 H5 120.1 . .
N12 C58 C57 119.2(7) . .
N12 C58 H58 120.4 . .
C57 C58 H58 120.4 . .
C89 C88 C87 117.0(7) . .
C89 C88 C91 122.7(7) . .
C87 C88 C91 120.3(7) . .
C35 C34 C33 120.2(8) . .
C35 C34 H34 119.9 . .
C33 C34 H34 119.9 . .
N8 C38 C37 120.7(7) . .
N8 C38 H38 119.6 . .
C37 C38 H38 119.6 . .
N3 C15 C14 120.2(7) . .
N3 C15 H15 119.9 . .
C14 C15 H15 119.9 . .
C44 C45 N9 118.8(8) . .
C44 C45 H45 120.6 . .
N9 C45 H45 120.6 . .
C42 C43 C44 116.4(7) . .
C42 C43 C46 122.6(8) . .
C44 C43 C46 121.0(8) . .
N11 C55 C54 121.3(8) . .
N11 C55 H55 119.4 . .
C54 C55 H55 119.4 . .
C45 C44 C43 121.7(8) . .
C45 C44 H44 119.2 . .
C43 C44 H44 119.2 . .
C74 C73 C72 115.9(8) . .
C74 C73 C73 122.7(9) . 2_565
C72 C73 C73 121.3(9) . 2_565
C62 C63 C64 117.0(7) . .
C62 C63 C66 122.3(7) . .
C64 C63 C66 120.7(7) . .
C70 C66 C67 116.6(6) . .
C70 C66 C63 121.7(7) . .
C67 C66 C63 121.7(6) . .
N22 C110 C109 120.7(7) . .
N22 C110 H110 119.6 . .
C109 C110 H110 119.6 . .
C106 C107 C108 120.8(7) . .
C106 C107 H107 119.6 . .
C108 C107 H107 119.6 . .
N22 C106 C107 120.9(7) . .
N22 C106 H106 119.5 . .
C107 C106 H106 119.5 . .
C110 C109 C108 120.4(7) . .
C110 C109 H109 119.8 . .
C108 C109 H109 119.8 . .
N20 C100 C99 119.4(7) . .
N20 C100 H100 120.3 . .
C99 C100 H100 120.3 . .
C48 C47 C46 120.5(8) . .
C48 C47 H47 119.8 . .
C46 C47 H47 119.8 . .
N20 C96 C97 120.1(7) . .
N20 C96 H96 120.0 . .
C97 C96 H96 120.0 . .
C71 C72 C73 121.4(9) . .
C71 C72 H72 119.3 . .
C73 C72 H72 119.3 . .
C73 C74 C75 121.3(8) . .
C73 C74 H74 119.4 . .
C75 C74 H74 119.4 . .
N15 C75 C74 120.1(8) . .
N15 C75 H75 120.0 . .
C74 C75 H75 120.0 . .
N15 C71 C72 121.1(8) . .
N15 C71 H71 119.4 . .
C72 C71 H71 119.4 . .
N14 O14 Yb2 126.7(3) . 2_556
O10 N10 C48 120.5(6) . .
O10 N10 C49 118.4(6) . .
C48 N10 C49 121.1(6) . .
C83 N17 C84 121.1(6) . .
C83 N17 O17 119.0(6) . .
C84 N17 O17 119.9(6) . .
O23 N23 C113 119.8(5) . .
O23 N23 C114 120.8(5) . .
C113 N23 C114 119.4(6) . .
O14 N14 C68 120.5(6) . .
O14 N14 C69 119.6(6) . .
C68 N14 C69 119.9(6) . .
C104 N21 O21 119.0(6) . .
C104 N21 C103 122.4(6) . .
O21 N21 C103 118.5(6) . .
N19 C93 C92 120.0(7) . .
N19 C93 H93 120.0 . .
C92 C93 H93 120.0 . .
N10 C48 C47 120.4(7) . .
N10 C48 H48 119.8 . .
C47 C48 H48 119.8 . .
N23 C113 C112 120.8(7) . .
N23 C113 H113 119.6 . .
C112 C113 H113 119.6 . .
C114 C115 C111 120.4(7) . .
C114 C115 H115 119.8 . .
C111 C115 H115 119.8 . .
N21 C103 C102 119.1(7) . .
N21 C103 H103 120.4 . .
C102 C103 H103 120.4 . .
N17 C83 C82 120.4(7) . .
N17 C83 H83 119.8 . .
C82 C83 H83 119.8 . .
C103 C102 C101 120.3(7) . .
C103 C102 H102 119.8 . .
C101 C102 H102 119.8 . .
C115 C114 N23 121.5(7) . .
C115 C114 H114 119.2 . .
N23 C114 H114 119.2 . .
N17 C84 C85 120.5(8) . .
N17 C84 H84 119.7 . .
C85 C84 H84 119.7 . .
C84 C85 C81 122.4(8) . .
C84 C85 H85 118.8 . .
C81 C85 H85 118.8 . .
C113 C112 C111 120.1(7) . .
C113 C112 H112 119.9 . .
C111 C112 H112 119.9 . .
N21 C104 C105 120.1(7) . .
N21 C104 H104 119.9 . .
C105 C104 H104 119.9 . .
N10 C49 C50 120.0(8) . .
N10 C49 H49 120.0 . .
C50 C49 H49 120.0 . .
C93 C92 C91 121.1(7) . .
C93 C92 H92 119.5 . .
C91 C92 H92 119.5 . .
N19 C94 C95 121.3(7) . .
N19 C94 H94 119.3 . .
C95 C94 H94 119.3 . .
C83 C82 C81 120.4(7) . .
C83 C82 H82 119.8 . .
C81 C82 H82 119.8 . .
C94 C95 C91 120.1(7) . .
C94 C95 H95 119.9 . .
C91 C95 H95 119.9 . .
O19 N19 C94 120.3(6) . .
O19 N19 C93 119.5(6) . .
C94 N19 C93 120.2(6) . .
N23 O23 Yb3 127.4(3) . 1_556
N19 O19 Yb3 124.4(3) . 2_466
N10 O10 Yb2 125.1(4) . 1_654
N17 O17 Yb3 125.4(4) . .
N21 O21 Yb3 126.4(4) . 2_556
O4 Yb3 O24 142.60(17) . .
O4 Yb3 O12 111.95(17) . 2
O24 Yb3 O12 80.91(17) . 2
O4 Yb3 O6 143.32(16) . 1_455
O24 Yb3 O6 72.38(17) . 1_455
O12 Yb3 O6 77.43(16) 2 1_455
O4 Yb3 O17 77.07(18) . .
O24 Yb3 O17 74.06(16) . .
O12 Yb3 O17 144.98(16) 2 .
O6 Yb3 O17 116.37(19) 1_455 .
O4 Yb3 O23 72.68(16) . 1_554
O24 Yb3 O23 143.32(15) . 1_554
O12 Yb3 O23 73.04(16) 2 1_554
O6 Yb3 O23 77.00(16) 1_455 1_554
O17 Yb3 O23 139.44(15) . 1_554
O4 Yb3 O21 75.27(16) . 2_556
O24 Yb3 O21 75.99(18) . 2_556
O12 Yb3 O21 72.13(17) 2 2_556
O6 Yb3 O21 138.86(15) 1_455 2_556
O17 Yb3 O21 78.25(18) . 2_556
O23 Yb3 O21 118.10(17) 1_554 2_556
O4 Yb3 O19 79.47(17) . 2_466
O24 Yb3 O19 112.97(18) . 2_466
O12 Yb3 O19 141.44(16) 2 2_466
O6 Yb3 O19 73.55(15) 1_455 2_466
O17 Yb3 O19 72.31(17) . 2_466
O23 Yb3 O19 76.09(16) 1_554 2_466
O21 Yb3 O19 144.70(16) 2_556 2_466
N24 O24 Yb3 127.9(4) . .
C116 N24 C120 119.6(7) . .
C116 N24 O24 120.3(7) . .
C120 N24 O24 120.1(6) . .
C117 C118 C119 115.9(8) . .
C117 C118 C118 124.0(9) . 2_456
C119 C118 C118 120.0(9) . 2_456
N24 C116 C117 122.1(9) . .
N24 C116 H116 119.0 . .
C117 C116 H116 119.0 . .
C120 C119 C118 120.6(8) . .
C120 C119 H119 119.7 . .
C118 C119 H119 119.7 . .
C116 C117 C118 121.2(9) . .
C116 C117 H117 119.4 . .
C118 C117 H117 119.4 . .
N24 C120 C119 120.6(8) . .
N24 C120 H120 119.7 . .
C119 C120 H120 119.7 . .
O3S1 S1 O1S1 116.2(9) . .
O3S1 S1 O2S1 112.8(8) . .
O1S1 S1 O2S1 112.6(9) . .
O3S1 S1 C1S1 101.2(9) . .
O1S1 S1 C1S1 108.2(9) . .
O2S1 S1 C1S1 104.4(9) . .
F2S1 C1S1 F1S1 104.1(17) . .
F2S1 C1S1 F3S1 111.5(17) . .
F1S1 C1S1 F3S1 102.4(15) . .
F2S1 C1S1 S1 114.6(14) . .
F1S1 C1S1 S1 116.4(14) . .
F3S1 C1S1 S1 107.1(13) . .
O3S2 S2 O1S2 113.9(8) . .
O3S2 S2 O2S2 116.0(9) . .
O1S2 S2 O2S2 114.3(8) . .
O3S2 S2 C1S2 108.1(9) . .
O1S2 S2 C1S2 100.4(9) . .
O2S2 S2 C1S2 102.0(9) . .
F2S2 C1S2 F1S2 111.9(17) . .
F2S2 C1S2 F3S2 113.4(16) . .
F1S2 C1S2 F3S2 107.5(16) . .
F2S2 C1S2 S2 107.8(14) . .
F1S2 C1S2 S2 106.8(13) . .
F3S2 C1S2 S2 109.2(14) . .
O2S3 S3 O3S3 115.5 . .
O2S3 S3 O1S3 114.3 . .
O3S3 S3 O1S3 115.1 . .
O2S3 S3 C1S3 103.6 . .
O3S3 S3 C1S3 102.7 . .
O1S3 S3 C1S3 103.2 . .
F3S3 C1S3 F2S3 107.8 . .
F3S3 C1S3 F1S3 106.4 . .
F2S3 C1S3 F1S3 107.1 . .
F3S3 C1S3 S3 112.1 . .
F2S3 C1S3 S3 111.2 . .
F1S3 C1S3 S3 111.9 . .
O6S3 S3A O5S3 115.5 . .
O6S3 S3A O4S3 114.3 . .
O5S3 S3A O4S3 115.1 . .
O6S3 S3A C2S3 103.6 . .
O5S3 S3A C2S3 102.7 . .
O4S3 S3A C2S3 103.2 . .
F5S3 C2S3 F6S3 107.8 . .
F5S3 C2S3 F4S3 106.4 . .
F6S3 C2S3 F4S3 107.1 . .
F5S3 C2S3 S3A 112.1 . .
F6S3 C2S3 S3A 111.2 . .
F4S3 C2S3 S3A 111.9 . .
O2S4 S4 O3S4 115.5 . .
O2S4 S4 O1S4 114.3 . .
O3S4 S4 O1S4 115.1 . .
O2S4 S4 C1S4 103.6 . .
O3S4 S4 C1S4 102.7 . .
O1S4 S4 C1S4 103.2 . .
F2S4 C1S4 F3S4 107.8 . .
F2S4 C1S4 F1S4 106.4 . .
F3S4 C1S4 F1S4 107.1 . .
F2S4 C1S4 S4 112.1 . .
F3S4 C1S4 S4 111.2 . .
F1S4 C1S4 S4 111.9 . .
O6S4 S4B O5S4 115.5 . .
O6S4 S4B O4S4 114.3 . .
O5S4 S4B O4S4 115.1 . .
O6S4 S4B C2S4 103.6 . .
O5S4 S4B C2S4 102.7 . .
O4S4 S4B C2S4 103.2 . .
F5S4 C2S4 F6S4 107.8 . .
F5S4 C2S4 F4S4 106.4 . .
F6S4 C2S4 F4S4 107.1 . .
F5S4 C2S4 S4B 112.1 . .
F6S4 C2S4 S4B 111.2 . .
F4S4 C2S4 S4B 111.9 . .
O2S5 S5 O3S5 115.5 . .
O2S5 S5 O1S5 114.3 . .
O3S5 S5 O1S5 115.1 . .
O2S5 S5 C1S5 103.6 . .
O3S5 S5 C1S5 102.7 . .
O1S5 S5 C1S5 103.2 . .
F2S5 C1S5 F3S5 107.8 . .
F2S5 C1S5 F1S5 106.4 . .
F3S5 C1S5 F1S5 107.1 . .
F2S5 C1S5 S5 112.1 . .
F3S5 C1S5 S5 111.2 . .
F1S5 C1S5 S5 111.9 . .
O6S5 S5A O5S6 115.5 . .
O6S5 S5A O4S5 114.3 . .
O5S6 S5A O4S5 115.1 . .
O6S5 S5A C2S5 103.6 . .
O5S6 S5A C2S5 102.7 . .
O4S5 S5A C2S5 103.2 . .
F5S5 C2S5 F6S5 107.8 . .
F5S5 C2S5 F4S5 106.4 . .
F6S5 C2S5 F4S5 107.1 . .
F5S5 C2S5 S5A 112.1 . .
F6S5 C2S5 S5A 111.2 . .
F4S5 C2S5 S5A 111.9 . .
Cl1 C121 Cl3 114.0(17) . .
Cl1 C121 Cl2 130.0(19) . .
Cl3 C121 Cl2 114.7(17) . .
Cl1 C121 H121 93.8 . .
Cl3 C121 H121 93.8 . .
Cl2 C121 H121 93.8 . .

loop_
_geom_bond_atom_site_label_1
_geom_bond_atom_site_label_2
_geom_bond_distance
_geom_bond_site_symmetry_2
Yb1 O15 2.323(5) .
Yb1 O9 2.335(5) .
Yb1 O1 2.340(4) .
Yb1 O13 2.341(4) .
Yb1 O7 2.367(4) .
Yb1 O3 2.374(5) .
Yb1 O5 2.380(5) .
Yb1 O11 2.419(5) .
Yb2 O18 2.336(5) .
Yb2 O16 2.338(4) .
Yb2 O22 2.357(5) .
Yb2 O20 2.358(5) .
Yb2 O8 2.371(4) 2_566
Yb2 O2 2.372(5) .
Yb2 O14 2.374(4) 2_556
Yb2 O10 2.403(5) 1_456
O16 N16 1.327(7) .
O6 N6 1.329(7) .
O6 Yb3 2.364(5) 1_655
O1 N1 1.332(7) .
O11 N11 1.320(7) .
N1 C5 1.347(11) .
N1 C1 1.355(10) .
N6 C29 1.333(10) .
N6 C28 1.336(10) .
N16 C76 1.330(10) .
N16 C80 1.341(10) .
N11 C55 1.311(11) .
N11 C51 1.340(10) .
C1 C2 1.367(10) .
C1 H1 0.9500 .
C2 C3 1.380(11) .
C2 H2 0.9500 .
C80 C79 1.357(11) .
C80 H80 0.9500 .
C51 C52 1.365(11) .
C51 H51 0.9500 .
C54 C53 1.393(11) .
C54 C55 1.402(11) .
C54 H54 0.9500 .
C52 C53 1.364(12) .
C52 H52 0.9500 .
C53 C56 1.508(10) .
C76 C77 1.396(11) .
C76 H76 0.9500 .
O5 N5 1.339(7) .
N5 C25 1.335(10) .
N5 C21 1.360(10) .
C21 C22 1.353(11) .
C21 H21 0.9500 .
C24 C25 1.362(11) .
C24 C23 1.400(11) .
C24 H24 0.9500 .
C23 C22 1.390(11) .
C23 C26 1.484(10) .
C26 C30 1.370(11) .
C26 C27 1.379(11) .
C28 C27 1.380(11) .
C28 H28 0.9500 .
C25 H25 0.9500 .
C27 H27 0.9500 .
C29 C30 1.364(11) .
C29 H29 0.9500 .
C30 H30 0.9500 .
C22 H22 0.9500 .
O4 N4 1.324(8) .
O4 Yb3 2.328(5) .
O12 N12 1.316(8) .
O12 Yb3 2.362(4) 2
O8 N8 1.319(7) .
O8 Yb2 2.371(4) 2_566
O15 N15 1.335(8) .
O9 N9 1.331(8) .
O2 N2 1.331(7) .
O3 N3 1.313(8) .
O7 N7 1.321(8) .
O13 N13 1.324(7) .
N3 C11 1.326(11) .
N3 C15 1.367(11) .
N2 C9 1.345(10) .
N2 C8 1.356(10) .
N4 C18 1.335(11) .
N4 C19 1.356(10) .
N12 C58 1.347(10) .
N12 C59 1.350(10) .
N13 C65 1.331(11) .
N13 C61 1.346(10) .
N7 C35 1.334(10) .
N7 C31 1.358(11) .
N15 C71 1.316(12) .
N15 C75 1.338(11) .
N8 C39 1.346(10) .
N8 C38 1.350(10) .
C68 C67 1.345(11) .
C68 N14 1.353(10) .
C68 H68 0.9500 .
N9 C41 1.364(10) .
N9 C45 1.377(11) .
C81 C85 1.388(11) .
C81 C82 1.405(12) .
C81 C78 1.474(10) .
C78 C79 1.374(12) .
C78 C77 1.382(11) .
C6 C7 1.388(12) .
C6 C10 1.407(11) .
C6 C3 1.471(11) .
C35 C34 1.366(12) .
C35 H35 0.9500 .
C7 C8 1.364(11) .
C7 H7 0.9500 .
C39 C40 1.358(11) .
C39 H39 0.9500 .
C9 C10 1.374(11) .
C9 H9 0.9500 .
C33 C32 1.392(12) .
C33 C34 1.402(12) .
C33 C36 1.471(10) .
C70 C69 1.364(11) .
C70 C66 1.395(11) .
C70 H70 0.9500 .
C69 N14 1.356(10) .
C69 H69 0.9500 .
C77 H77 0.9500 .
C32 C31 1.371(11) .
C32 H32 0.9500 .
C36 C37 1.374(12) .
C36 C40 1.401(11) .
C40 H40 0.9500 .
C31 H31 0.9500 .
C8 H8 0.9500 .
C67 C66 1.395(11) .
C67 H67 0.9500 .
O20 N20 1.330(8) .
O22 N22 1.329(7) .
O18 N18 1.343(8) .
N20 C96 1.335(10) .
N20 C100 1.348(9) .
N22 C106 1.337(10) .
N22 C110 1.337(9) .
N18 C90 1.340(10) .
N18 C86 1.346(10) .
C62 C63 1.363(11) .
C62 C61 1.390(10) .
C62 H62 0.9500 .
C61 H61 0.9500 .
C111 C112 1.379(11) .
C111 C115 1.386(10) .
C111 C108 1.500(10) .
C87 C86 1.356(12) .
C87 C88 1.390(12) .
C87 H87 0.9500 .
C64 C65 1.368(11) .
C64 C63 1.411(11) .
C64 H64 0.9500 .
C57 C56 1.347(11) .
C57 C58 1.395(11) .
C57 H57 0.9500 .
C101 C102 1.389(11) .
C101 C105 1.402(11) .
C101 C98 1.468(11) .
C20 C19 1.370(11) .
C20 C16 1.394(11) .
C20 H20 0.9500 .
C12 C11 1.372(11) .
C12 C13 1.377(11) .
C12 H12 0.9500 .
C98 C97 1.371(11) .
C98 C99 1.399(11) .
C56 C60 1.382(11) .
C13 C14 1.396(12) .
C13 C16 1.499(10) .
C108 C107 1.376(10) .
C108 C109 1.392(11) .
C86 H86 0.9500 .
C16 C17 1.383(11) .
C37 C38 1.365(11) .
C37 H37 0.9500 .
C97 C96 1.416(12) .
C97 H97 0.9500 .
C60 C59 1.385(11) .
C60 H60 0.9500 .
C91 C95 1.376(11) .
C91 C92 1.410(12) .
C91 C88 1.486(11) .
C46 C47 1.387(11) .
C46 C50 1.405(12) .
C46 C43 1.486(11) .
C17 C18 1.386(11) .
C17 H17 0.9500 .
C50 C49 1.369(12) .
C50 H50 0.9500 .
C3 C4 1.394(12) .
C14 C15 1.392(11) .
C14 H14 0.9500 .
C11 H11 0.9500 .
C89 C90 1.352(12) .
C89 C88 1.384(11) .
C89 H89 0.9500 .
C18 H18 0.9500 .
C79 H79 0.9500 .
C99 C100 1.385(11) .
C99 H99 0.9500 .
C42 C41 1.354(12) .
C42 C43 1.377(13) .
C42 H42 0.9500 .
C10 H10 0.9500 .
C65 H65 0.9500 .
C4 C5 1.348(12) .
C4 H4 0.9500 .
C90 H90 0.9500 .
C41 H41 0.9500 .
C19 H19 0.9500 .
C59 H59 0.9500 .
C105 C104 1.382(12) .
C105 H105 0.9500 .
C5 H5 0.9500 .
C58 H58 0.9500 .
C34 H34 0.9500 .
C38 H38 0.9500 .
C15 H15 0.9500 .
C45 C44 1.358(12) .
C45 H45 0.9500 .
C43 C44 1.423(12) .
C55 H55 0.9500 .
C44 H44 0.9500 .
C73 C74 1.359(13) .
C73 C72 1.390(12) .
C73 C73 1.474(16) 2_565
C63 C66 1.480(10) .
C110 C109 1.360(11) .
C110 H110 0.9500 .
C107 C106 1.358(10) .
C107 H107 0.9500 .
C106 H106 0.9500 .
C109 H109 0.9500 .
C100 H100 0.9500 .
C47 C48 1.370(11) .
C47 H47 0.9500 .
C96 H96 0.9500 .
C72 C71 1.362(14) .
C72 H72 0.9500 .
C74 C75 1.392(12) .
C74 H74 0.9500 .
C75 H75 0.9500 .
C71 H71 0.9500 .
O14 N14 1.327(7) .
O14 Yb2 2.374(4) 2_556
N10 O10 1.335(8) .
N10 C48 1.349(10) .
N10 C49 1.349(10) .
N17 C83 1.314(10) .
N17 C84 1.336(11) .
N17 O17 1.344(7) .
N23 O23 1.325(7) .
N23 C113 1.342(9) .
N23 C114 1.353(9) .
N21 C104 1.322(10) .
N21 O21 1.355(8) .
N21 C103 1.359(10) .
C93 N19 1.354(10) .
C93 C92 1.356(11) .
C93 H93 0.9500 .
C48 H48 0.9500 .
C113 C112 1.373(10) .
C113 H113 0.9500 .
C115 C114 1.344(10) .
C115 H115 0.9500 .
C103 C102 1.381(11) .
C103 H103 0.9500 .
C83 C82 1.395(11) .
C83 H83 0.9500 .
C102 H102 0.9500 .
C114 H114 0.9500 .
C84 C85 1.351(11) .
C84 H84 0.9500 .
C85 H85 0.9500 .
C112 H112 0.9500 .
C104 H104 0.9500 .
C49 H49 0.9500 .
C92 H92 0.9500 .
C94 N19 1.346(10) .
C94 C95 1.369(11) .
C94 H94 0.9500 .
C82 H82 0.9500 .
C95 H95 0.9500 .
N19 O19 1.331(8) .
O23 Yb3 2.384(5) 1_556
O19 Yb3 2.392(5) 2_466
O10 Yb2 2.403(5) 1_654
O17 Yb3 2.376(5) .
O21 Yb3 2.388(5) 2_556
Yb3 O24 2.345(5) .
Yb3 O12 2.362(4) 2
Yb3 O6 2.364(5) 1_455
Yb3 O23 2.384(5) 1_554
Yb3 O21 2.389(5) 2_556
Yb3 O19 2.392(5) 2_466
O24 N24 1.329(8) .
N24 C116 1.319(11) .
N24 C120 1.322(11) .
C118 C117 1.363(14) .
C118 C119 1.395(12) .
C118 C118 1.481(15) 2_456
C116 C117 1.352(13) .
C116 H116 0.9500 .
C119 C120 1.375(12) .
C119 H119 0.9500 .
C117 H117 0.9500 .
C120 H120 0.9500 .
S1 O3S1 1.401(14) .
S1 O1S1 1.407(15) .
S1 O2S1 1.419(15) .
S1 C1S1 1.82(2) .
F1S1 C1S1 1.30(2) .
F3S1 C1S1 1.34(2) .
F2S1 C1S1 1.19(2) .
S2 O3S2 1.370(14) .
S2 O1S2 1.401(15) .
S2 O2S2 1.407(14) .
S2 C1S2 1.92(2) .
F3S2 C1S2 1.30(2) .
F2S2 C1S2 1.29(2) .
F1S2 C1S2 1.29(2) .
S3 O2S3 1.4234 .
S3 O3S3 1.4310 .
S3 O1S3 1.4314 .
S3 C1S3 1.8110 .
F1S3 C1S3 1.3308 .
F3S3 C1S3 1.3201 .
F2S3 C1S3 1.3226 .
S3A O6S3 1.4233 .
S3A O5S3 1.4310 .
S3A O4S3 1.4315 .
S3A C2S3 1.8110 .
F4S3 C2S3 1.3308 .
F5S3 C2S3 1.3202 .
F6S3 C2S3 1.3226 .
S4 O2S4 1.4233 .
S4 O3S4 1.4309 .
S4 O1S4 1.4315 .
S4 C1S4 1.8110 .
F1S4 C1S4 1.3308 .
F2S4 C1S4 1.3202 .
F3S4 C1S4 1.3226 .
S4B O6S4 1.4232 .
S4B O5S4 1.4310 .
S4B O4S4 1.4315 .
S4B C2S4 1.8110 .
F4S4 C2S4 1.3307 .
F5S4 C2S4 1.3202 .
F6S4 C2S4 1.3227 .
S5 O2S5 1.4233 .
S5 O3S5 1.4310 .
S5 O1S5 1.4316 .
S5 C1S5 1.8110 .
F1S5 C1S5 1.3308 .
F2S5 C1S5 1.3202 .
F3S5 C1S5 1.3227 .
S5A O6S5 1.4233 .
S5A O5S6 1.4310 .
S5A O4S5 1.4315 .
S5A C2S5 1.8110 .
F4S5 C2S5 1.3307 .
F5S5 C2S5 1.3201 .
F6S5 C2S5 1.3227 .
C121 Cl1 1.539(14) .
C121 Cl3 1.539(14) .
C121 Cl2 1.542(14) .
C121 H121 1.0000 .

loop_
_geom_torsion_atom_site_label_1
_geom_torsion_atom_site_label_2
_geom_torsion_atom_site_label_3
_geom_torsion_atom_site_label_4
_geom_torsion
_geom_torsion_site_symmetry_1
_geom_torsion_site_symmetry_4
Yb1 O1 N1 C5 105.8(8) . .
Yb1 O1 N1 C1 -77.3(8) . .
Yb3 O6 N6 C29 103.1(7) 1_655 .
Yb3 O6 N6 C28 -78.8(8) 1_655 .
Yb2 O16 N16 C76 87.3(8) . .
Yb2 O16 N16 C80 -92.7(7) . .
Yb1 O11 N11 C55 -92.6(7) . .
Yb1 O11 N11 C51 86.9(7) . .
O1 N1 C1 C2 -170.8(6) . .
C5 N1 C1 C2 6.1(11) . .
N1 C1 C2 C3 -1.3(11) . .
O16 N16 C80 C79 -176.4(8) . .
C76 N16 C80 C79 3.6(13) . .
C55 N11 C51 C52 2.9(11) . .
O11 N11 C51 C52 -176.6(6) . .
N11 C51 C52 C53 -1.0(12) . .
C51 C52 C53 C54 -1.7(11) . .
C51 C52 C53 C56 174.9(7) . .
C55 C54 C53 C52 2.5(11) . .
C55 C54 C53 C56 -174.3(7) . .
O16 N16 C76 C77 177.8(7) . .
C80 N16 C76 C77 -2.2(12) . .
Yb1 O5 N5 C25 -96.5(7) . .
Yb1 O5 N5 C21 86.0(7) . .
C25 N5 C21 C22 4.2(11) . .
O5 N5 C21 C22 -178.3(7) . .
C25 C24 C23 C22 2.1(12) . .
C25 C24 C23 C26 -175.0(8) . .
C22 C23 C26 C30 23.9(12) . .
C24 C23 C26 C30 -159.2(8) . .
C22 C23 C26 C27 -157.0(8) . .
C24 C23 C26 C27 20.0(12) . .
O6 N6 C28 C27 -179.2(7) . .
C29 N6 C28 C27 -1.2(12) . .
O5 N5 C25 C24 178.8(7) . .
C21 N5 C25 C24 -3.7(11) . .
C23 C24 C25 N5 0.5(12) . .
C30 C26 C27 C28 -4.3(13) . .
C23 C26 C27 C28 176.5(8) . .
N6 C28 C27 C26 3.1(13) . .
O6 N6 C29 C30 178.8(7) . .
C28 N6 C29 C30 0.7(12) . .
N6 C29 C30 C26 -2.1(14) . .
C27 C26 C30 C29 3.8(13) . .
C23 C26 C30 C29 -177.0(8) . .
N5 C21 C22 C23 -1.4(12) . .
C24 C23 C22 C21 -1.7(12) . .
C26 C23 C22 C21 175.5(8) . .
Yb1 O3 N3 C11 -83.2(8) . .
Yb1 O3 N3 C15 95.8(7) . .
Yb2 O2 N2 C9 86.9(7) . .
Yb2 O2 N2 C8 -95.6(7) . .
Yb3 O4 N4 C18 -101.9(7) . .
Yb3 O4 N4 C19 79.1(7) . .
Yb3 O12 N12 C58 111.9(7) 2 .
Yb3 O12 N12 C59 -69.2(8) 2 .
Yb1 O13 N13 C65 -97.7(7) . .
Yb1 O13 N13 C61 83.3(7) . .
Yb1 O7 N7 C35 102.8(7) . .
Yb1 O7 N7 C31 -80.4(8) . .
Yb1 O15 N15 C71 98.5(9) . .
Yb1 O15 N15 C75 -82.0(8) . .
Yb2 O8 N8 C39 80.4(7) 2_566 .
Yb2 O8 N8 C38 -100.9(7) 2_566 .
Yb1 O9 N9 C41 -110.2(7) . .
Yb1 O9 N9 C45 73.2(8) . .
C85 C81 C78 C79 -12.1(12) . .
C82 C81 C78 C79 169.1(9) . .
C85 C81 C78 C77 166.3(8) . .
C82 C81 C78 C77 -12.5(13) . .
O7 N7 C35 C34 178.5(7) . .
C31 N7 C35 C34 1.6(12) . .
C10 C6 C7 C8 0.3(13) . .
C3 C6 C7 C8 -178.4(8) . .
O8 N8 C39 C40 179.6(7) . .
C38 N8 C39 C40 0.9(11) . .
O2 N2 C9 C10 179.9(7) . .
C8 N2 C9 C10 2.4(12) . .
C66 C70 C69 N14 0.2(12) . .
C79 C78 C77 C76 4.0(13) . .
C81 C78 C77 C76 -174.5(8) . .
N16 C76 C77 C78 -1.6(13) . .
C34 C33 C32 C31 0.4(12) . .
C36 C33 C32 C31 179.3(8) . .
C32 C33 C36 C37 28.2(12) . .
C34 C33 C36 C37 -152.9(8) . .
C32 C33 C36 C40 -152.7(8) . .
C34 C33 C36 C40 26.1(12) . .
N8 C39 C40 C36 -0.5(12) . .
C37 C36 C40 C39 -0.7(12) . .
C33 C36 C40 C39 -179.8(8) . .
O7 N7 C31 C32 -178.8(7) . .
C35 N7 C31 C32 -2.0(12) . .
C33 C32 C31 N7 1.0(13) . .
O2 N2 C8 C7 -179.5(7) . .
C9 N2 C8 C7 -2.0(12) . .
C6 C7 C8 N2 0.6(13) . .
N14 C68 C67 C66 -0.7(12) . .
Yb2 O20 N20 C96 -109.4(6) . .
Yb2 O20 N20 C100 72.2(8) . .
Yb2 O22 N22 C106 -74.7(8) . .
Yb2 O22 N22 C110 106.8(7) . .
Yb2 O18 N18 C90 -91.0(8) . .
Yb2 O18 N18 C86 91.7(7) . .
O13 N13 C61 C62 179.9(6) . .
C65 N13 C61 C62 0.9(10) . .
C63 C62 C61 N13 -1.5(11) . .
C102 C101 C98 C97 45.0(11) . .
C105 C101 C98 C97 -134.2(8) . .
C102 C101 C98 C99 -138.7(8) . .
C105 C101 C98 C99 42.1(11) . .
C58 C57 C56 C60 2.3(12) . .
C58 C57 C56 C53 -176.0(7) . .
C52 C53 C56 C57 -45.0(11) . .
C54 C53 C56 C57 131.6(8) . .
C52 C53 C56 C60 136.7(8) . .
C54 C53 C56 C60 -46.7(10) . .
C11 C12 C13 C14 0.7(13) . .
C11 C12 C13 C16 -176.7(8) . .
C112 C111 C108 C107 24.8(11) . .
C115 C111 C108 C107 -154.9(8) . .
C112 C111 C108 C109 -158.6(8) . .
C115 C111 C108 C109 21.7(11) . .
C90 N18 C86 C87 -1.9(12) . .
O18 N18 C86 C87 175.4(7) . .
C88 C87 C86 N18 -0.7(13) . .
C19 C20 C16 C17 -0.2(12) . .
C19 C20 C16 C13 -178.4(7) . .
C12 C13 C16 C17 -6.0(12) . .
C14 C13 C16 C17 176.8(8) . .
C12 C13 C16 C20 172.2(8) . .
C14 C13 C16 C20 -5.0(12) . .
C40 C36 C37 C38 1.5(12) . .
C33 C36 C37 C38 -179.4(8) . .
C99 C98 C97 C96 -2.8(12) . .
C101 C98 C97 C96 173.6(7) . .
C57 C56 C60 C59 -0.9(12) . .
C53 C56 C60 C59 177.3(7) . .
C20 C16 C17 C18 0.5(13) . .
C13 C16 C17 C18 178.8(8) . .
C47 C46 C50 C49 -4.6(13) . .
C43 C46 C50 C49 172.9(8) . .
C1 C2 C3 C4 -4.6(12) . .
C1 C2 C3 C6 174.3(7) . .
C7 C6 C3 C2 -28.5(12) . .
C10 C6 C3 C2 152.9(8) . .
C7 C6 C3 C4 150.3(9) . .
C10 C6 C3 C4 -28.4(13) . .
C12 C13 C14 C15 -1.0(13) . .
C16 C13 C14 C15 176.3(8) . .
O3 N3 C11 C12 178.4(7) . .
C15 N3 C11 C12 -0.6(13) . .
C13 C12 C11 N3 0.2(14) . .
O4 N4 C18 C17 -177.1(7) . .
C19 N4 C18 C17 1.8(13) . .
C16 C17 C18 N4 -1.3(14) . .
N16 C80 C79 C78 -1.0(15) . .
C77 C78 C79 C80 -2.7(14) . .
C81 C78 C79 C80 175.7(8) . .
C97 C98 C99 C100 0.2(12) . .
C101 C98 C99 C100 -176.2(8) . .
N2 C9 C10 C6 -1.5(14) . .
C7 C6 C10 C9 0.2(13) . .
C3 C6 C10 C9 178.9(8) . .
O13 N13 C65 C64 -179.7(6) . .
C61 N13 C65 C64 -0.7(11) . .
C63 C64 C65 N13 1.1(11) . .
C2 C3 C4 C5 6.2(14) . .
C6 C3 C4 C5 -172.6(9) . .
O18 N18 C90 C89 -175.4(7) . .
C86 N18 C90 C89 1.9(12) . .
C88 C89 C90 N18 0.8(14) . .
C43 C42 C41 N9 2.4(13) . .
O9 N9 C41 C42 -177.7(7) . .
C45 N9 C41 C42 -1.1(11) . .
O4 N4 C19 C20 177.4(7) . .
C18 N4 C19 C20 -1.6(12) . .
C16 C20 C19 N4 0.7(12) . .
O12 N12 C59 C60 -175.5(7) . .
C58 N12 C59 C60 3.3(11) . .
C56 C60 C59 N12 -1.8(12) . .
C102 C101 C105 C104 -3.6(11) . .
C98 C101 C105 C104 175.6(7) . .
O1 N1 C5 C4 172.4(8) . .
C1 N1 C5 C4 -4.5(13) . .
C3 C4 C5 N1 -1.8(15) . .
O12 N12 C58 C57 176.9(7) . .
C59 N12 C58 C57 -2.0(11) . .
C56 C57 C58 N12 -0.9(12) . .
C90 C89 C88 C87 -3.3(13) . .
C90 C89 C88 C91 174.0(8) . .
C86 C87 C88 C89 3.2(13) . .
C86 C87 C88 C91 -174.1(8) . .
C95 C91 C88 C89 -40.5(12) . .
C92 C91 C88 C89 142.7(8) . .
C95 C91 C88 C87 136.6(8) . .
C92 C91 C88 C87 -40.2(11) . .
N7 C35 C34 C33 -0.2(13) . .
C32 C33 C34 C35 -0.8(12) . .
C36 C33 C34 C35 -179.7(8) . .
O8 N8 C38 C37 -178.9(7) . .
C39 N8 C38 C37 -0.1(12) . .
C36 C37 C38 N8 -1.1(14) . .
O3 N3 C15 C14 -178.7(8) . .
C11 N3 C15 C14 0.3(13) . .
C13 C14 C15 N3 0.5(14) . .
O9 N9 C45 C44 177.1(7) . .
C41 N9 C45 C44 0.4(11) . .
C41 C42 C43 C44 -2.9(12) . .
C41 C42 C43 C46 174.9(8) . .
C47 C46 C43 C42 43.0(12) . .
C50 C46 C43 C42 -134.4(9) . .
C47 C46 C43 C44 -139.3(9) . .
C50 C46 C43 C44 43.3(11) . .
O11 N11 C55 C54 177.4(7) . .
C51 N11 C55 C54 -2.0(12) . .
C53 C54 C55 N11 -0.8(13) . .
N9 C45 C44 C43 -1.1(12) . .
C42 C43 C44 C45 2.2(12) . .
C46 C43 C44 C45 -175.6(8) . .
C61 C62 C63 C64 1.9(10) . .
C61 C62 C63 C66 -177.5(6) . .
C65 C64 C63 C62 -1.6(11) . .
C65 C64 C63 C66 177.8(7) . .
C69 C70 C66 C67 -1.3(11) . .
C69 C70 C66 C63 176.7(7) . .
C68 C67 C66 C70 1.6(11) . .
C68 C67 C66 C63 -176.5(7) . .
C62 C63 C66 C70 -23.8(10) . .
C64 C63 C66 C70 156.8(7) . .
C62 C63 C66 C67 154.1(7) . .
C64 C63 C66 C67 -25.3(10) . .
O22 N22 C110 C109 176.3(7) . .
C106 N22 C110 C109 -2.1(12) . .
C109 C108 C107 C106 0.3(12) . .
C111 C108 C107 C106 177.0(7) . .
O22 N22 C106 C107 -177.0(7) . .
C110 N22 C106 C107 1.5(11) . .
C108 C107 C106 N22 -0.6(12) . .
N22 C110 C109 C108 1.9(14) . .
C107 C108 C109 C110 -0.9(13) . .
C111 C108 C109 C110 -177.7(8) . .
O20 N20 C100 C99 173.6(7) . .
C96 N20 C100 C99 -4.7(11) . .
C98 C99 C100 N20 3.5(12) . .
C50 C46 C47 C48 2.9(12) . .
C43 C46 C47 C48 -174.6(8) . .
O20 N20 C96 C97 -176.1(7) . .
C100 N20 C96 C97 2.2(11) . .
C98 C97 C96 N20 1.7(13) . .
C74 C73 C72 C71 3.1(17) . .
C73 C73 C72 C71 -179.2(12) 2_565 .
C72 C73 C74 C75 -2.0(15) . .
C73 C73 C74 C75 -179.7(10) 2_565 .
C71 N15 C75 C74 1.4(15) . .
O15 N15 C75 C74 -178.2(8) . .
C73 C74 C75 N15 -0.2(16) . .
O15 N15 C71 C72 179.3(10) . .
C75 N15 C71 C72 -0.3(17) . .
C73 C72 C71 N15 -2(2) . .
Yb2 O14 N14 C68 -79.3(7) 2_556 .
Yb2 O14 N14 C69 99.5(6) 2_556 .
C67 C68 N14 O14 178.3(6) . .
C67 C68 N14 C69 -0.4(10) . .
C70 C69 N14 O14 -178.1(6) . .
C70 C69 N14 C68 0.7(10) . .
O10 N10 C48 C47 174.4(7) . .
C49 N10 C48 C47 -3.0(12) . .
C46 C47 C48 N10 0.8(12) . .
O23 N23 C113 C112 178.2(6) . .
C114 N23 C113 C112 -2.6(10) . .
C112 C111 C115 C114 -2.3(11) . .
C108 C111 C115 C114 177.4(7) . .
C104 N21 C103 C102 -4.6(10) . .
O21 N21 C103 C102 177.5(6) . .
C84 N17 C83 C82 2.1(12) . .
O17 N17 C83 C82 -178.6(8) . .
N21 C103 C102 C101 2.1(11) . .
C105 C101 C102 C103 1.9(11) . .
C98 C101 C102 C103 -177.3(7) . .
C111 C115 C114 N23 0.8(11) . .
O23 N23 C114 C115 -179.2(6) . .
C113 N23 C114 C115 1.7(10) . .
C83 N17 C84 C85 -1.2(13) . .
O17 N17 C84 C85 179.6(8) . .
N17 C84 C85 C81 -0.3(14) . .
C82 C81 C85 C84 0.7(13) . .
C78 C81 C85 C84 -178.2(8) . .
N23 C113 C112 C111 1.0(11) . .
C115 C111 C112 C113 1.4(11) . .
C108 C111 C112 C113 -178.3(7) . .
O21 N21 C104 C105 -179.2(6) . .
C103 N21 C104 C105 2.9(11) . .
C101 C105 C104 N21 1.3(11) . .
O10 N10 C49 C50 -176.2(7) . .
C48 N10 C49 C50 1.3(12) . .
C46 C50 C49 N10 2.6(14) . .
N19 C93 C92 C91 -1.0(11) . .
C95 C91 C92 C93 -2.7(11) . .
C88 C91 C92 C93 174.2(7) . .
N17 C83 C82 C81 -1.7(13) . .
C85 C81 C82 C83 0.3(13) . .
C78 C81 C82 C83 179.1(8) . .
N19 C94 C95 C91 -3.2(12) . .
C92 C91 C95 C94 4.8(11) . .
C88 C91 C95 C94 -172.2(7) . .
C95 C94 N19 O19 176.3(7) . .
C95 C94 N19 C93 -0.7(11) . .
C92 C93 N19 O19 -174.2(6) . .
C92 C93 N19 C94 2.8(10) . .
C113 N23 O23 Yb3 -98.1(6) . 1_556
C114 N23 O23 Yb3 82.7(7) . 1_556
C94 N19 O19 Yb3 -91.6(7) . 2_466
C93 N19 O19 Yb3 85.4(7) . 2_466
C48 N10 O10 Yb2 -82.2(7) . 1_654
C49 N10 O10 Yb2 95.2(7) . 1_654
C83 N17 O17 Yb3 101.5(7) . .
C84 N17 O17 Yb3 -79.2(8) . .
C104 N21 O21 Yb3 92.2(7) . 2_556
C103 N21 O21 Yb3 -89.9(6) . 2_556
Yb3 O24 N24 C116 94.6(8) . .
Yb3 O24 N24 C120 -84.4(8) . .
C120 N24 C116 C117 -2.7(15) . .
O24 N24 C116 C117 178.3(9) . .
C117 C118 C119 C120 -3.0(14) . .
C118 C118 C119 C120 -179.4(10) 2_456 .
N24 C116 C117 C118 -0.3(18) . .
C119 C118 C117 C116 3.0(16) . .
C118 C118 C117 C116 179.3(11) 2_456 .
C116 N24 C120 C119 2.7(13) . .
O24 N24 C120 C119 -178.3(8) . .
C118 C119 C120 N24 0.2(15) . .
O3S1 S1 C1S1 F2S1 61.5(17) . .
O1S1 S1 C1S1 F2S1 -175.9(15) . .
O2S1 S1 C1S1 F2S1 -55.8(18) . .
O3S1 S1 C1S1 F1S1 -60.4(16) . .
O1S1 S1 C1S1 F1S1 62.2(17) . .
O2S1 S1 C1S1 F1S1 -177.7(14) . .
O3S1 S1 C1S1 F3S1 -174.2(13) . .
O1S1 S1 C1S1 F3S1 -51.6(16) . .
O2S1 S1 C1S1 F3S1 68.5(15) . .
O2S3 S3 C1S3 F3S3 179.3 . .
O3S3 S3 C1S3 F3S3 58.7 . .
O1S3 S3 C1S3 F3S3 -61.3 . .
O2S3 S3 C1S3 F2S3 -59.9 . .
O3S3 S3 C1S3 F2S3 179.5 . .
O1S3 S3 C1S3 F2S3 59.5 . .
O2S3 S3 C1S3 F1S3 59.9 . .
O3S3 S3 C1S3 F1S3 -60.7 . .
O1S3 S3 C1S3 F1S3 179.3 . .
O6S3 S3A C2S3 F5S3 179.3 . .
O5S3 S3A C2S3 F5S3 58.7 . .
O4S3 S3A C2S3 F5S3 -61.3 . .
O6S3 S3A C2S3 F6S3 -59.9 . .
O5S3 S3A C2S3 F6S3 179.5 . .
O4S3 S3A C2S3 F6S3 59.5 . .
O6S3 S3A C2S3 F4S3 59.9 . .
O5S3 S3A C2S3 F4S3 -60.7 . .
O4S3 S3A C2S3 F4S3 179.3 . .
O2S4 S4 C1S4 F2S4 179.3 . .
O3S4 S4 C1S4 F2S4 58.7 . .
O1S4 S4 C1S4 F2S4 -61.3 . .
O2S4 S4 C1S4 F3S4 -59.9 . .
O3S4 S4 C1S4 F3S4 179.5 . .
O1S4 S4 C1S4 F3S4 59.5 . .
O2S4 S4 C1S4 F1S4 59.9 . .
O3S4 S4 C1S4 F1S4 -60.7 . .
O1S4 S4 C1S4 F1S4 179.3 . .
O6S4 S4B C2S4 F5S4 179.3 . .
O5S4 S4B C2S4 F5S4 58.7 . .
O4S4 S4B C2S4 F5S4 -61.3 . .
O6S4 S4B C2S4 F6S4 -59.9 . .
O5S4 S4B C2S4 F6S4 179.5 . .
O4S4 S4B C2S4 F6S4 59.5 . .
O6S4 S4B C2S4 F4S4 59.9 . .
O5S4 S4B C2S4 F4S4 -60.7 . .
O4S4 S4B C2S4 F4S4 179.3 . .
O2S5 S5 C1S5 F2S5 179.3 . .
O3S5 S5 C1S5 F2S5 58.7 . .
O1S5 S5 C1S5 F2S5 -61.3 . .
O2S5 S5 C1S5 F3S5 -59.9 . .
O3S5 S5 C1S5 F3S5 179.5 . .
O1S5 S5 C1S5 F3S5 59.5 . .
O2S5 S5 C1S5 F1S5 59.9 . .
O3S5 S5 C1S5 F1S5 -60.7 . .
O1S5 S5 C1S5 F1S5 179.3 . .
O6S5 S5A C2S5 F5S5 179.3 . .
O5S6 S5A C2S5 F5S5 58.7 . .
O4S5 S5A C2S5 F5S5 -61.3 . .
O6S5 S5A C2S5 F6S5 -59.9 . .
O5S6 S5A C2S5 F6S5 179.5 . .
O4S5 S5A C2S5 F6S5 59.5 . .
O6S5 S5A C2S5 F4S5 59.9 . .
O5S6 S5A C2S5 F4S5 -60.7 . .
O4S5 S5A C2S5 F4S5 179.3 . .

loop_
_platon_squeeze_void_nr
_platon_squeeze_void_average_x
_platon_squeeze_void_average_y
_platon_squeeze_void_average_z
_platon_squeeze_void_volume
_platon_squeeze_void_count_electrons
_platon_squeeze_void_content
1 0.081 0.077 0.505 5032 1699 ' '
